data_4135485
loop_
_publ_author_name
'Hao, Yajuan'
'Wang, Yaofeng'
'Dubrovin, Vasilii'
'Avdoshenko, Stanislav M.'
'Popov, Alexey A.'
'Liu, Fupin'

_publ_section_title
;
 Caught in Phase Transition: Snapshot of the Metallofullerene Sc3N@C70
 Rotation in the Crystal
;
_journal_name_full 'Journal of the American Chemical Society'
_journal_paper_doi 10.1021/jacs.0c10758
_journal_year 2020
_chemical_formula_moiety ;Sc3N@C70/NiOEP/C6H6/C7H8;
_chemical_formula_sum 'C116 H55 N5 Ni Sc3'
_chemical_formula_weight 1712.24
_chemical_name_common ;Sc3N@C2v(7854)-C70/NiOEP/C6H6/C7H8;
_space_group_crystal_system monoclinic
_space_group_IT_number 14
_space_group_name_Hall '-P 2ybc'
_space_group_name_H-M_alt 'P 1 21/c 1'
_atom_sites_solution_hydrogens geom
_audit_creation_method SHELXL-2018/3
_cell_angle_alpha 90
_cell_angle_beta 106.31(3)
_cell_angle_gamma 90
_cell_formula_units_Z 4
_cell_length_a 17.210(3)
_cell_length_b 16.420(3)
_cell_length_c 25.760(5)
_cell_measurement_reflns_used 122718
_cell_measurement_temperature 100(2)
_cell_measurement_theta_max 36.674
_cell_measurement_theta_min 1.676
_cell_volume 6987(2)
_computing_cell_refinement XDS
_computing_data_collection XDS
_computing_data_reduction XDS
_computing_structure_refinement 'SHELXL-2018/3 (Sheldrick, 2018)'
_computing_structure_solution 'SHELXT 2018/2 (Sheldrick, 2018)'
_diffrn_ambient_temperature 100(2)
_diffrn_measured_fraction_theta_full 0.999
_diffrn_measured_fraction_theta_max 0.896
_diffrn_measurement_device_type PILATUS
_diffrn_measurement_method 'phi scan'
_diffrn_radiation_type synchrotron
_diffrn_radiation_wavelength 0.7999
_diffrn_reflns_av_R_equivalents 0.0497
_diffrn_reflns_av_unetI/netI 0.0340
_diffrn_reflns_Laue_measured_fraction_full 0.999
_diffrn_reflns_Laue_measured_fraction_max 0.896
_diffrn_reflns_limit_h_max 24
_diffrn_reflns_limit_h_min -24
_diffrn_reflns_limit_k_max 24
_diffrn_reflns_limit_k_min -24
_diffrn_reflns_limit_l_max 34
_diffrn_reflns_limit_l_min -35
_diffrn_reflns_number 122718
_diffrn_reflns_point_group_measured_fraction_full 0.999
_diffrn_reflns_point_group_measured_fraction_max 0.896
_diffrn_reflns_theta_full 28.681
_diffrn_reflns_theta_max 36.674
_diffrn_reflns_theta_min 1.676
_diffrn_source 'BESSY BL MX-14.2'
_exptl_absorpt_coefficient_mu 0.846
_exptl_crystal_colour black
_exptl_crystal_density_diffrn 1.628
_exptl_crystal_description block
_exptl_crystal_F_000 3508
_exptl_crystal_size_max 0.100
_exptl_crystal_size_mid 0.080
_exptl_crystal_size_min 0.060
_refine_diff_density_max 3.753
_refine_diff_density_min -0.706
_refine_diff_density_rms 0.163
_refine_ls_extinction_method none
_refine_ls_goodness_of_fit_ref 1.059
_refine_ls_hydrogen_treatment constr
_refine_ls_matrix_type full
_refine_ls_number_parameters 1544
_refine_ls_number_reflns 21856
_refine_ls_number_restraints 438
_refine_ls_restrained_S_all 1.061
_refine_ls_R_factor_all 0.0940
_refine_ls_R_factor_gt 0.0805
_refine_ls_shift/su_max 0.066
_refine_ls_shift/su_mean 0.002
_refine_ls_structure_factor_coef Fsqd
_refine_ls_weighting_details 'w=1/[\s^2^(Fo^2^)+(0.1565P)^2^+9.3406P] where P=(Fo^2^+2Fc^2^)/3'
_refine_ls_weighting_scheme calc
_refine_ls_wR_factor_gt 0.2244
_refine_ls_wR_factor_ref 0.2380
_reflns_Friedel_coverage 0.000
_reflns_number_gt 17902
_reflns_number_total 21856
_reflns_threshold_expression 'I > 2\s(I)'
_cod_data_source_file ja0c10758_si_002.cif
_cod_data_source_block sc3n@c70-100k
_cod_original_cell_volume 6987(3)
_cod_original_sg_symbol_H-M 'P 21/c'
_cod_database_code 4135485
_shelx_shelxl_version_number 2018/3
_shelx_space_group_comment
;
The symmetry employed for this shelxl refinement is uniquely defined
by the following loop, which should always be used as a source of
symmetry information in preference to the above space-group names.
They are only intended as comments.
;
_shelx_estimated_absorpt_t_min 0.920
_shelx_estimated_absorpt_t_max 0.951

loop_
_space_group_symop_operation_xyz
'x, y, z'
'-x, y+1/2, -z+1/2'
'-x, -y, -z'
'x, -y-1/2, z-1/2'

loop_
_atom_site_label
_atom_site_type_symbol
_atom_site_fract_x
_atom_site_fract_y
_atom_site_fract_z
_atom_site_U_iso_or_equiv
_atom_site_adp_type
_atom_site_occupancy
_atom_site_site_symmetry_order
_atom_site_calc_flag
_atom_site_refinement_flags_posn
_atom_site_refinement_flags_adp
_atom_site_refinement_flags_occupancy
_atom_site_disorder_assembly
_atom_site_disorder_group
Sc1 Sc 0.44971(3) 0.46197(4) 0.84984(3) 0.01655(14) Uani 0.8265(19) 1 d . U P A 1
Sc2 Sc 0.35850(3) 0.44003(3) 0.72462(2) 0.01632(14) Uani 0.8265(19) 1 d . U P A 1
Sc3 Sc 0.22386(3) 0.51804(5) 0.77269(3) 0.01811(15) Uani 0.8265(19) 1 d . U P A 1
N1 N 0.3414(3) 0.47909(19) 0.7932(2) 0.0075(6) Uani 0.8265(19) 1 d . U P A 1
Sc1A Sc 0.4492(3) 0.5123(6) 0.8460(2) 0.077(2) Uani 0.1735(19) 1 d . U P A 2
Sc2A Sc 0.3512(2) 0.5249(4) 0.72039(15) 0.0539(14) Uani 0.1735(19) 1 d . U P A 2
Sc3A Sc 0.2187(2) 0.4743(4) 0.77883(17) 0.0492(14) Uani 0.1735(19) 1 d . U P A 2
N1X N 0.3379(16) 0.5007(11) 0.7941(11) 0.014(4) Uani 0.1735(19) 1 d . U P A 2
Ni1P Ni 0.08633(2) 0.48012(2) 0.54978(2) 0.00856(10) Uani 0.9106(11) 1 d D . P B 1
N1P N 0.01735(7) 0.56146(6) 0.57080(6) 0.0100(3) Uani 0.9106(11) 1 d D . P B 1
C1P C -0.04615(8) 0.54840(7) 0.59286(7) 0.0117(4) Uani 0.9106(11) 1 d D . P B 1
N2P N 0.15049(7) 0.56735(7) 0.53022(6) 0.0124(4) Uani 0.9106(11) 1 d D . P B 1
C2P C -0.07941(8) 0.62410(8) 0.60545(6) 0.0135(4) Uani 0.9106(11) 1 d D . P B 1
N3P N 0.15738(7) 0.39867(7) 0.53102(6) 0.0117(4) Uani 0.9106(11) 1 d D . P B 1
C3P C -0.03609(9) 0.68414(7) 0.59118(7) 0.0141(4) Uani 0.9106(11) 1 d D . P B 1
N4P N 0.02593(7) 0.39301(7) 0.57330(6) 0.0111(3) Uani 0.9106(11) 1 d D . P B 1
C4P C 0.02334(8) 0.64526(8) 0.56928(6) 0.0123(4) Uani 0.9106(11) 1 d D . P B 1
C5P C 0.07969(8) 0.68656(10) 0.55093(7) 0.0149(4) Uani 0.9106(11) 1 d D . P B 1
H5P H 0.077057 0.744359 0.550174 0.018 Uiso 0.9106(11) 1 calc R U P B 1
C6P C 0.13965(8) 0.64992(8) 0.53359(7) 0.0147(4) Uani 0.9106(11) 1 d D . P B 1
C7P C 0.20215(9) 0.69501(8) 0.51821(8) 0.0198(5) Uani 0.9106(11) 1 d D . P B 1
C8P C 0.25122(8) 0.63874(8) 0.50495(8) 0.0206(5) Uani 0.9106(11) 1 d D . P B 1
C9P C 0.21858(9) 0.56005(7) 0.51184(7) 0.0163(4) Uani 0.9106(11) 1 d D . P B 1
C10P C 0.25124(11) 0.48699(8) 0.50206(9) 0.0173(5) Uani 0.9106(11) 1 d D . P B 1
H10P H 0.296585 0.488926 0.487911 0.021 Uiso 0.9106(11) 1 calc R U P B 1
C11P C 0.22313(8) 0.41141(7) 0.51123(7) 0.0144(4) Uani 0.9106(11) 1 d D . P B 1
C12P C 0.26023(8) 0.33534(8) 0.50306(7) 0.0173(5) Uani 0.9106(11) 1 d D . P B 1
C13P C 0.21701(9) 0.27527(7) 0.51818(7) 0.0158(4) Uani 0.9106(11) 1 d D . P B 1
C14P C 0.15359(8) 0.31527(8) 0.53557(7) 0.0130(4) Uani 0.9106(11) 1 d D . P B 1
C15P C 0.09791(8) 0.27363(10) 0.55439(7) 0.0138(4) Uani 0.9106(11) 1 d D . P B 1
H15P H 0.100305 0.215827 0.554707 0.017 Uiso 0.9106(11) 1 calc R U P B 1
C16P C 0.03886(8) 0.31022(8) 0.57282(7) 0.0121(4) Uani 0.9106(11) 1 d D . P B 1
C17P C -0.01729(9) 0.26563(7) 0.59493(7) 0.0149(4) Uani 0.9106(11) 1 d D . P B 1
C18P C -0.06505(8) 0.32266(8) 0.60881(6) 0.0146(4) Uani 0.9106(11) 1 d D . P B 1
C19P C -0.03826(9) 0.40069(7) 0.59498(7) 0.0118(4) Uani 0.9106(11) 1 d D . P B 1
C20P C -0.07289(10) 0.47320(7) 0.60347(8) 0.0134(4) Uani 0.9106(11) 1 d D . P B 1
H20P H -0.118243 0.471044 0.617595 0.016 Uiso 0.9106(11) 1 calc R U P B 1
C21P C -0.14623(10) 0.63018(14) 0.63234(7) 0.0173(5) Uani 0.9106(11) 1 d D . P B 1
H21A H -0.186893 0.587274 0.617697 0.021 Uiso 0.9106(11) 1 calc R U P B 1
H21B H -0.173359 0.683638 0.623631 0.021 Uiso 0.9106(11) 1 calc R U P B 1
C22P C -0.11510(15) 0.6209(2) 0.69401(7) 0.0223(5) Uani 0.9106(11) 1 d D . P B 1
H22A H -0.093872 0.565724 0.702942 0.033 Uiso 0.9106(11) 1 calc R U P B 1
H22B H -0.159640 0.630471 0.710041 0.033 Uiso 0.9106(11) 1 calc R U P B 1
H22C H -0.071923 0.660628 0.708428 0.033 Uiso 0.9106(11) 1 calc R U P B 1
C23P C -0.04215(13) 0.77435(9) 0.59849(9) 0.0195(5) Uani 0.9106(11) 1 d D . P B 1
H23A H -0.097434 0.787876 0.600201 0.023 Uiso 0.9106(11) 1 calc R U P B 1
H23B H -0.033079 0.802730 0.566788 0.023 Uiso 0.9106(11) 1 calc R U P B 1
C24P C 0.01958(17) 0.80494(14) 0.65004(10) 0.0267(6) Uani 0.9106(11) 1 d D . P B 1
H24A H 0.074499 0.793777 0.647829 0.040 Uiso 0.9106(11) 1 calc R U P B 1
H24B H 0.010926 0.776877 0.681528 0.040 Uiso 0.9106(11) 1 calc R U P B 1
H24C H 0.012757 0.863720 0.653696 0.040 Uiso 0.9106(11) 1 calc R U P B 1
C25P C 0.20958(16) 0.78616(9) 0.52019(10) 0.0309(7) Uani 0.9106(11) 1 d D . P B 1
H25A H 0.155791 0.810585 0.503400 0.037 Uiso 0.9106(11) 1 calc R U P B 1
H25B H 0.246418 0.803447 0.498862 0.037 Uiso 0.9106(11) 1 calc R U P B 1
C26P C 0.2423(2) 0.81812(16) 0.57862(11) 0.0422(9) Uani 0.9106(11) 1 d D . P B 1
H26A H 0.252632 0.876736 0.577876 0.063 Uiso 0.9106(11) 1 calc R U P B 1
H26B H 0.292803 0.789819 0.596663 0.063 Uiso 0.9106(11) 1 calc R U P B 1
H26C H 0.202242 0.808086 0.598432 0.063 Uiso 0.9106(11) 1 calc R U P B 1
C27P C 0.32900(10) 0.65237(17) 0.49052(9) 0.0347(8) Uani 0.9106(11) 1 d D . P B 1
H27A H 0.328025 0.707276 0.474466 0.042 Uiso 0.9106(11) 1 calc R U P B 1
H27B H 0.333166 0.611966 0.462901 0.042 Uiso 0.9106(11) 1 calc R U P B 1
C28P C 0.40331(13) 0.6451(4) 0.53932(15) 0.0574(13) Uani 0.9106(11) 1 d D . P B 1
H28A H 0.452392 0.646630 0.527175 0.086 Uiso 0.9106(11) 1 calc R U P B 1
H28B H 0.401144 0.593576 0.558008 0.086 Uiso 0.9106(11) 1 calc R U P B 1
H28C H 0.404128 0.690602 0.564121 0.086 Uiso 0.9106(11) 1 calc R U P B 1
C29P C 0.33451(10) 0.32608(16) 0.48399(8) 0.0252(6) Uani 0.9106(11) 1 d D . P B 1
H29A H 0.339927 0.374629 0.462482 0.030 Uiso 0.9106(11) 1 calc R U P B 1
H29B H 0.327731 0.278010 0.459928 0.030 Uiso 0.9106(11) 1 calc R U P B 1
C30P C 0.41136(13) 0.3161(5) 0.52972(15) 0.075(2) Uani 0.9106(11) 1 d D . P B 1
H30A H 0.456694 0.304637 0.514789 0.113 Uiso 0.9106(11) 1 calc R U P B 1
H30B H 0.404896 0.270737 0.552919 0.113 Uiso 0.9106(11) 1 calc R U P B 1
H30C H 0.422266 0.366287 0.551084 0.113 Uiso 0.9106(11) 1 calc R U P B 1
C31P C 0.23077(14) 0.18489(9) 0.51996(8) 0.0222(5) Uani 0.9106(11) 1 d D . P B 1
H31A H 0.267603 0.171451 0.497786 0.027 Uiso 0.9106(11) 1 calc R U P B 1
H31B H 0.178508 0.157229 0.503601 0.027 Uiso 0.9106(11) 1 calc R U P B 1
C32P C 0.2672(2) 0.15175(15) 0.57760(10) 0.0323(7) Uani 0.9106(11) 1 d D . P B 1
H32A H 0.275405 0.092836 0.576026 0.048 Uiso 0.9106(11) 1 calc R U P B 1
H32B H 0.230192 0.162974 0.599485 0.048 Uiso 0.9106(11) 1 calc R U P B 1
H32C H 0.319354 0.178352 0.593968 0.048 Uiso 0.9106(11) 1 calc R U P B 1
C33P C -0.01693(14) 0.17530(9) 0.60244(9) 0.0205(5) Uani 0.9106(11) 1 d D . P B 1
H33A H -0.002460 0.148826 0.571893 0.025 Uiso 0.9106(11) 1 calc R U P B 1
H33B H -0.072141 0.157220 0.601613 0.025 Uiso 0.9106(11) 1 calc R U P B 1
C34P C 0.0423(2) 0.14749(15) 0.65545(11) 0.0343(7) Uani 0.9106(11) 1 d D . P B 1
H34A H 0.097449 0.163287 0.655938 0.051 Uiso 0.9106(11) 1 calc R U P B 1
H34B H 0.039433 0.088147 0.658529 0.051 Uiso 0.9106(11) 1 calc R U P B 1
H34C H 0.028165 0.173176 0.685906 0.051 Uiso 0.9106(11) 1 calc R U P B 1
C35P C -0.13064(10) 0.31169(14) 0.63648(7) 0.0195(5) Uani 0.9106(11) 1 d D . P B 1
H35A H -0.150345 0.254776 0.631706 0.023 Uiso 0.9106(11) 1 calc R U P B 1
H35B H -0.176703 0.347907 0.619365 0.023 Uiso 0.9106(11) 1 calc R U P B 1
C36P C -0.10013(17) 0.3312(2) 0.69710(7) 0.0253(6) Uani 0.9106(11) 1 d D . P B 1
H36A H -0.081983 0.387939 0.701940 0.038 Uiso 0.9106(11) 1 calc R U P B 1
H36B H -0.054827 0.295063 0.714211 0.038 Uiso 0.9106(11) 1 calc R U P B 1
H36C H -0.144090 0.322907 0.713851 0.038 Uiso 0.9106(11) 1 calc R U P B 1
Ni1A Ni 0.08759(5) 0.51427(3) 0.54926(5) 0.00856(10) Uani 0.0894(11) 1 d D . P B 2
N1A N 0.02331(8) 0.59819(7) 0.57239(7) 0.0155(19) Uani 0.0894(11) 1 d D U P B 2
C1A C -0.04035(10) 0.58755(7) 0.59463(9) 0.0159(18) Uani 0.0894(11) 1 d D U P B 2
N2A N 0.15524(8) 0.59890(7) 0.53049(8) 0.017(2) Uani 0.0894(11) 1 d D U P B 2
C2A C -0.06942(9) 0.66438(8) 0.60900(7) 0.0174(19) Uani 0.0894(11) 1 d D U P B 2
N3A N 0.15420(8) 0.43010(7) 0.52861(7) 0.017(2) Uani 0.0894(11) 1 d D U P B 2
C3A C -0.02430(10) 0.72275(8) 0.59473(8) 0.0185(19) Uani 0.0894(11) 1 d D U P B 2
N4A N 0.02339(8) 0.42952(7) 0.57163(7) 0.019(2) Uani 0.0894(11) 1 d D U P B 2
C4A C 0.03364(9) 0.68161(8) 0.57258(9) 0.0177(18) Uani 0.0894(11) 1 d D U P B 2
C5A C 0.09195(10) 0.72068(10) 0.55494(9) 0.018(2) Uani 0.0894(11) 1 d D U P B 2
H5A H 0.093357 0.778486 0.556414 0.021 Uiso 0.0894(11) 1 calc R U P B 2
C6A C 0.14844(9) 0.68179(8) 0.53528(9) 0.0181(19) Uani 0.0894(11) 1 d D U P B 2
C7A C 0.21063(10) 0.72447(8) 0.51803(9) 0.019(2) Uani 0.0894(11) 1 d D U P B 2
C8A C 0.25540(8) 0.66641(8) 0.50219(9) 0.019(2) Uani 0.0894(11) 1 d D U P B 2
C9A C 0.22138(10) 0.58898(8) 0.51034(10) 0.0165(19) Uani 0.0894(11) 1 d D U P B 2
C10A C 0.25051(12) 0.51470(8) 0.49937(11) 0.016(2) Uani 0.0894(11) 1 d D U P B 2
H10A H 0.294773 0.514876 0.484127 0.020 Uiso 0.0894(11) 1 calc R U P B 2
C11A C 0.22033(9) 0.44027(7) 0.50884(9) 0.017(2) Uani 0.0894(11) 1 d D U P B 2
C12A C 0.25570(9) 0.36288(8) 0.50141(9) 0.018(2) Uani 0.0894(11) 1 d D U P B 2
C13A C 0.21028(10) 0.30454(8) 0.51617(9) 0.021(2) Uani 0.0894(11) 1 d D U P B 2
C14A C 0.14696(9) 0.34690(8) 0.53230(8) 0.018(2) Uani 0.0894(11) 1 d D U P B 2
C15A C 0.08909(9) 0.30743(10) 0.55019(8) 0.019(2) Uani 0.0894(11) 1 d D U P B 2
H15A H 0.088421 0.249593 0.549224 0.023 Uiso 0.0894(11) 1 calc R U P B 2
C16A C 0.03201(9) 0.34625(8) 0.56942(8) 0.0184(19) Uani 0.0894(11) 1 d D U P B 2
C17A C -0.02546(10) 0.30381(8) 0.59150(9) 0.0199(19) Uani 0.0894(11) 1 d D U P B 2
C18A C -0.06925(9) 0.36267(8) 0.60747(7) 0.0193(19) Uani 0.0894(11) 1 d D U P B 2
C19A C -0.03984(10) 0.43963(7) 0.59397(9) 0.0181(18) Uani 0.0894(11) 1 d D U P B 2
C20A C -0.07066(12) 0.51344(8) 0.60400(11) 0.0164(19) Uani 0.0894(11) 1 d D U P B 2
H20A H -0.115853 0.513048 0.618326 0.020 Uiso 0.0894(11) 1 calc R U P B 2
C21A C -0.13418(11) 0.67283(15) 0.63748(8) 0.019(2) Uani 0.0894(11) 1 d D U P B 2
H21C H -0.178033 0.633361 0.621938 0.023 Uiso 0.0894(11) 1 calc R U P B 2
H21D H -0.157575 0.728255 0.631165 0.023 Uiso 0.0894(11) 1 calc R U P B 2
C22A C -0.1018(3) 0.6581(10) 0.69861(9) 0.020(4) Uani 0.0894(11) 1 d D U P B 2
H22D H -0.092231 0.599695 0.705458 0.029 Uiso 0.0894(11) 1 calc R U P B 2
H22E H -0.141548 0.677251 0.716593 0.029 Uiso 0.0894(11) 1 calc R U P B 2
H22F H -0.050858 0.687822 0.712810 0.029 Uiso 0.0894(11) 1 calc R U P B 2
C23A C -0.02735(16) 0.81318(9) 0.60228(12) 0.020(2) Uani 0.0894(11) 1 d D U P B 2
H23C H -0.081705 0.828492 0.605004 0.024 Uiso 0.0894(11) 1 calc R U P B 2
H23D H -0.018779 0.840937 0.570222 0.024 Uiso 0.0894(11) 1 calc R U P B 2
C24A C 0.0368(4) 0.84230(19) 0.65313(16) 0.026(4) Uani 0.0894(11) 1 d D U P B 2
H24D H 0.077895 0.874465 0.642560 0.040 Uiso 0.0894(11) 1 calc R U P B 2
H24E H 0.062563 0.795048 0.674328 0.040 Uiso 0.0894(11) 1 calc R U P B 2
H24F H 0.011073 0.876001 0.674998 0.040 Uiso 0.0894(11) 1 calc R U P B 2
C25A C 0.22186(18) 0.81522(9) 0.52069(11) 0.022(3) Uani 0.0894(11) 1 d D U P B 2
H25C H 0.168610 0.841929 0.506094 0.026 Uiso 0.0894(11) 1 calc R U P B 2
H25D H 0.256742 0.831257 0.497694 0.026 Uiso 0.0894(11) 1 calc R U P B 2
C26A C 0.2606(8) 0.8453(2) 0.57900(13) 0.026(4) Uani 0.0894(11) 1 d D U P B 2
H26D H 0.218324 0.852784 0.597338 0.040 Uiso 0.0894(11) 1 calc R U P B 2
H26E H 0.288201 0.897198 0.578038 0.040 Uiso 0.0894(11) 1 calc R U P B 2
H26F H 0.299835 0.804869 0.598665 0.040 Uiso 0.0894(11) 1 calc R U P B 2
C27A C 0.33063(10) 0.67716(18) 0.48418(11) 0.019(3) Uani 0.0894(11) 1 d D U P B 2
H27C H 0.322645 0.723242 0.458434 0.023 Uiso 0.0894(11) 1 calc R U P B 2
H27D H 0.339606 0.627434 0.464913 0.023 Uiso 0.0894(11) 1 calc R U P B 2
C28A C 0.40551(15) 0.6934(8) 0.53131(19) 0.024(4) Uani 0.0894(11) 1 d D U P B 2
H28D H 0.450305 0.710554 0.517293 0.037 Uiso 0.0894(11) 1 calc R U P B 2
H28E H 0.420715 0.643506 0.552643 0.037 Uiso 0.0894(11) 1 calc R U P B 2
H28F H 0.393626 0.736490 0.554255 0.037 Uiso 0.0894(11) 1 calc R U P B 2
C29A C 0.32650(11) 0.35056(17) 0.47904(11) 0.018(3) Uani 0.0894(11) 1 d D U P B 2
H29C H 0.320377 0.386811 0.447435 0.022 Uiso 0.0894(11) 1 calc R U P B 2
H29D H 0.326106 0.293661 0.466265 0.022 Uiso 0.0894(11) 1 calc R U P B 2
C30A C 0.40719(13) 0.3676(9) 0.5198(2) 0.017(3) Uani 0.0894(11) 1 d D U P B 2
H30D H 0.451048 0.354883 0.503697 0.026 Uiso 0.0894(11) 1 calc R U P B 2
H30E H 0.412694 0.333721 0.551932 0.026 Uiso 0.0894(11) 1 calc R U P B 2
H30F H 0.410095 0.425203 0.530083 0.026 Uiso 0.0894(11) 1 calc R U P B 2
C31A C 0.21820(15) 0.21356(9) 0.51482(13) 0.023(3) Uani 0.0894(11) 1 d D U P B 2
H31C H 0.235534 0.198181 0.482619 0.027 Uiso 0.0894(11) 1 calc R U P B 2
H31D H 0.164461 0.188721 0.511000 0.027 Uiso 0.0894(11) 1 calc R U P B 2
C32A C 0.2790(4) 0.1785(2) 0.56563(18) 0.028(4) Uani 0.0894(11) 1 d D U P B 2
H32D H 0.293821 0.122965 0.558186 0.041 Uiso 0.0894(11) 1 calc R U P B 2
H32E H 0.254353 0.177565 0.595589 0.041 Uiso 0.0894(11) 1 calc R U P B 2
H32F H 0.327687 0.212656 0.575465 0.041 Uiso 0.0894(11) 1 calc R U P B 2
C33A C -0.02970(17) 0.21339(9) 0.59714(12) 0.021(2) Uani 0.0894(11) 1 d D U P B 2
H33C H -0.014893 0.187090 0.566662 0.026 Uiso 0.0894(11) 1 calc R U P B 2
H33D H -0.086137 0.197743 0.594808 0.026 Uiso 0.0894(11) 1 calc R U P B 2
C34A C 0.0261(5) 0.18171(19) 0.65032(15) 0.026(4) Uani 0.0894(11) 1 d D U P B 2
H34D H 0.060492 0.138258 0.642800 0.039 Uiso 0.0894(11) 1 calc R U P B 2
H34E H -0.006495 0.160243 0.672872 0.039 Uiso 0.0894(11) 1 calc R U P B 2
H34F H 0.060254 0.226289 0.669417 0.039 Uiso 0.0894(11) 1 calc R U P B 2
C35A C -0.13899(11) 0.35394(15) 0.63161(8) 0.020(2) Uani 0.0894(11) 1 d D U P B 2
H35C H -0.162952 0.298989 0.623349 0.024 Uiso 0.0894(11) 1 calc R U P B 2
H35D H -0.181233 0.394444 0.614936 0.024 Uiso 0.0894(11) 1 calc R U P B 2
C36A C -0.1120(3) 0.3664(12) 0.69313(9) 0.021(4) Uani 0.0894(11) 1 d D U P B 2
H36D H -0.090336 0.421571 0.701373 0.031 Uiso 0.0894(11) 1 calc R U P B 2
H36E H -0.070044 0.326538 0.709731 0.031 Uiso 0.0894(11) 1 calc R U P B 2
H36F H -0.158546 0.359094 0.707566 0.031 Uiso 0.0894(11) 1 calc R U P B 2
C1 C 0.1950(2) 0.4766(2) 0.65414(12) 0.0335(7) Uani 1 1 d . . . . .
C2 C 0.2113(2) 0.3884(2) 0.66436(13) 0.0369(7) Uani 1 1 d . . . . .
C3 C 0.2841(2) 0.3558(2) 0.65593(13) 0.0399(8) Uani 1 1 d . . . . .
C4 C 0.3377(3) 0.4078(3) 0.63693(14) 0.0431(8) Uani 1 1 d . . . . .
C5 C 0.3290(3) 0.4941(3) 0.63753(13) 0.0408(8) Uani 1 1 d . . . . .
C6 C 0.2575(2) 0.5299(2) 0.64551(13) 0.0394(8) Uani 1 1 d . . . . .
C7 C 0.2659(2) 0.6104(2) 0.66754(13) 0.0416(8) Uani 1 1 d . . . . .
C8 C 0.3449(2) 0.6452(2) 0.69519(14) 0.0396(7) Uani 1 1 d . . . . .
C9 C 0.4168(2) 0.6014(2) 0.69680(14) 0.0403(7) Uani 1 1 d . . . . .
C10 C 0.4091(3) 0.5281(3) 0.66535(15) 0.0447(9) Uani 1 1 d . . . . .
C11 C 0.4641(3) 0.4603(3) 0.68487(17) 0.0477(9) Uani 1 1 d . . . . .
C12 C 0.5211(2) 0.4636(3) 0.73785(16) 0.0439(8) Uani 1 1 d . . . . .
C13 C 0.5353(2) 0.5402(3) 0.76255(17) 0.0433(8) Uani 1 1 d . . . . .
C14 C 0.4832(2) 0.6083(2) 0.74482(16) 0.0427(8) Uani 1 1 d . . . . .
C15 C 0.4750(2) 0.6524(2) 0.79049(16) 0.0414(8) Uani 1 1 d . . . . .
C16 C 0.5270(2) 0.6145(2) 0.83882(15) 0.0389(7) Uani 1 1 d . . . . .
C17 C 0.56679(18) 0.5487(2) 0.82139(16) 0.0406(8) Uani 1 1 d . . . . .
C18 C 0.59092(18) 0.4804(2) 0.85252(17) 0.0406(8) Uani 1 1 d . . . . .
C19 C 0.58159(18) 0.4807(2) 0.90590(16) 0.0377(7) Uani 1 1 d . . . . .
C20 C 0.5298(2) 0.5388(2) 0.92211(13) 0.0366(7) Uani 1 1 d . . . . .
C21 C 0.50246(19) 0.6093(2) 0.88771(14) 0.0371(7) Uani 1 1 d . . . . .
C22 C 0.4268(2) 0.64402(19) 0.88793(14) 0.0368(7) Uani 1 1 d . . . . .
C23 C 0.3736(2) 0.6050(2) 0.91522(13) 0.0370(7) Uani 1 1 d . . . . .
C24 C 0.3923(2) 0.5261(2) 0.93837(13) 0.0370(7) Uani 1 1 d . . . . .
C25 C 0.4733(2) 0.4948(2) 0.94342(12) 0.0309(6) Uani 1 1 d . . . . .
C26 C 0.4868(2) 0.4090(2) 0.93799(13) 0.0358(7) Uani 1 1 d . . . . .
C27 C 0.4178(2) 0.3550(2) 0.92053(13) 0.0390(7) Uani 1 1 d . . . . .
C28 C 0.3430(2) 0.3841(2) 0.92077(13) 0.0396(8) Uani 1 1 d . . . . .
C29 C 0.3293(2) 0.4696(3) 0.93247(13) 0.0390(7) Uani 1 1 d . . . . .
C30 C 0.2483(2) 0.4909(3) 0.90477(14) 0.0399(8) Uani 1 1 d . . . . .
C31 C 0.2110(2) 0.4191(3) 0.87613(15) 0.0437(8) Uani 1 1 d . . . . .
C32 C 0.2697(2) 0.3564(2) 0.88470(13) 0.0386(7) Uani 1 1 d . . . . .
C33 C 0.2706(2) 0.2997(2) 0.84205(14) 0.0414(8) Uani 1 1 d . . . . .
C34 C 0.2096(2) 0.3055(2) 0.79249(15) 0.0433(8) Uani 1 1 d . . . . .
C35 C 0.1484(2) 0.3647(3) 0.78536(16) 0.0444(9) Uani 1 1 d . . . . .
C36 C 0.1470(2) 0.4243(3) 0.82622(17) 0.0446(9) Uani 1 1 d . . . . .
C37 C 0.1146(2) 0.5033(3) 0.80957(18) 0.0459(9) Uani 1 1 d . . . . .
C38 C 0.08217(19) 0.5207(3) 0.7526(2) 0.0510(10) Uani 1 1 d . . . . .
C39 C 0.09769(18) 0.4666(3) 0.71210(15) 0.0431(8) Uani 1 1 d . . . . .
C40 C 0.1266(2) 0.3888(2) 0.72830(17) 0.0453(9) Uani 1 1 d . . . . .
C41 C 0.1794(2) 0.3482(2) 0.70224(14) 0.0412(8) Uani 1 1 d . . . . .
C42 C 0.1348(2) 0.5111(2) 0.67792(14) 0.0394(8) Uani 1 1 d . . . . .
C43 C 0.1412(2) 0.5960(2) 0.69598(14) 0.0420(8) Uani 1 1 d . . . . .
C44 C 0.1100(2) 0.6008(3) 0.74100(16) 0.0453(9) Uani 1 1 d . . . . .
C45 C 0.1584(2) 0.6347(2) 0.79141(16) 0.0427(8) Uani 1 1 d . . . . .
C46 C 0.2307(2) 0.6786(2) 0.79248(15) 0.0404(8) Uani 1 1 d . . . . .
C47 C 0.2539(2) 0.68597(18) 0.74245(14) 0.0389(8) Uani 1 1 d . . . . .
C48 C 0.2098(2) 0.6404(2) 0.69597(15) 0.0415(8) Uani 1 1 d . . . . .
C49 C 0.3370(2) 0.68886(18) 0.74186(14) 0.0393(8) Uani 1 1 d . . . . .
C50 C 0.4002(2) 0.68850(18) 0.79147(15) 0.0408(8) Uani 1 1 d . . . . .
C51 C 0.3773(2) 0.68560(17) 0.84143(14) 0.0381(7) Uani 1 1 d . . . . .
C52 C 0.2947(2) 0.67806(19) 0.84144(14) 0.0396(8) Uani 1 1 d . . . . .
C53 C 0.2913(2) 0.6260(2) 0.88671(13) 0.0379(7) Uani 1 1 d . . . . .
C54 C 0.2284(2) 0.5695(2) 0.88156(13) 0.0397(8) Uani 1 1 d . . . . .
C55 C 0.1582(2) 0.5753(3) 0.83394(15) 0.0439(9) Uani 1 1 d . . . . .
C56 C 0.2290(2) 0.29212(19) 0.74132(14) 0.0411(8) Uani 1 1 d . . . . .
C57 C 0.3070(2) 0.27173(18) 0.74028(15) 0.0410(8) Uani 1 1 d . . . . .
C58 C 0.3665(2) 0.25701(18) 0.78994(15) 0.0416(8) Uani 1 1 d . . . . .
C59 C 0.3468(3) 0.26998(19) 0.84052(15) 0.0421(8) Uani 1 1 d . . . . .
C60 C 0.4197(2) 0.29569(19) 0.87984(14) 0.0392(8) Uani 1 1 d . . . . .
C61 C 0.4825(2) 0.29792(19) 0.85320(15) 0.0410(8) Uani 1 1 d . . . . .
C62 C 0.4498(2) 0.27934(19) 0.79732(15) 0.0394(7) Uani 1 1 d . U . . .
C63 C 0.4748(2) 0.3220(2) 0.75631(16) 0.0428(8) Uani 1 1 d . U . . .
C64 C 0.5309(2) 0.3895(3) 0.77204(16) 0.0443(8) Uani 1 1 d . . . . .
C65 C 0.56945(18) 0.4005(2) 0.82852(15) 0.0385(7) Uani 1 1 d . . . . .
C66 C 0.5480(2) 0.3513(2) 0.86965(16) 0.0420(8) Uani 1 1 d . . . . .
C67 C 0.5543(2) 0.3998(2) 0.91708(14) 0.0384(7) Uani 1 1 d . . . . .
C68 C 0.4181(2) 0.3212(2) 0.70285(15) 0.0445(9) Uani 1 1 d . . . . .
C69 C 0.3342(2) 0.3010(2) 0.69568(14) 0.0412(8) Uani 1 1 d . . . . .
C70 C 0.4198(3) 0.3864(3) 0.66519(15) 0.0486(9) Uani 1 1 d . . . . .
C4S C 0.7048(3) 0.4724(2) 0.7155(2) 0.0499(10) Uani 1 1 d . . . . .
C5S C 0.6770(2) 0.5472(2) 0.6923(2) 0.0483(10) Uani 1 1 d . . . . .
H5S H 0.695731 0.596124 0.711507 0.058 Uiso 1 1 calc R U . . .
C6S C 0.6214(3) 0.5509(2) 0.6407(2) 0.0483(10) Uani 1 1 d . . . . .
H6S H 0.602351 0.602091 0.625122 0.058 Uiso 1 1 calc R U . . .
C7S C 0.5946(3) 0.4801(2) 0.6127(2) 0.0493(10) Uani 1 1 d . . . . .
H7S H 0.557130 0.482492 0.577697 0.059 Uiso 1 1 calc R U . . .
C8S C 0.6223(3) 0.4050(2) 0.63566(19) 0.0490(10) Uani 1 1 d . . . . .
H8S H 0.603714 0.356096 0.616534 0.059 Uiso 1 1 calc R U . . .
C9S C 0.6771(2) 0.4021(2) 0.6865(2) 0.0481(10) Uani 1 1 d . . . . .
H9S H 0.696176 0.350753 0.701811 0.058 Uiso 1 1 calc R U . . .
C10S C 0.7629(4) 0.4693(4) 0.7731(3) 0.0740(15) Uani 1 1 d . . . . .
H10B H 0.777819 0.524914 0.785997 0.111 Uiso 1 1 calc R U . . .
H10C H 0.811777 0.438976 0.772755 0.111 Uiso 1 1 calc R U . . .
H10D H 0.736131 0.442222 0.797325 0.111 Uiso 1 1 calc R U . . .
C1S C 0.9168(4) 0.0036(2) 0.4923(3) 0.0759(18) Uani 1 1 d . . . . .
H1S H 0.859836 0.006029 0.486256 0.091 Uiso 1 1 calc R U . . .
C2S C 0.9655(5) -0.0218(3) 0.5404(3) 0.0756(17) Uani 1 1 d . . . . .
H2S H 0.942474 -0.036412 0.568609 0.091 Uiso 1 1 calc R U . . .
C3S C 0.9524(5) 0.0266(3) 0.4510(3) 0.0809(19) Uani 1 1 d . . . . .
H3S H 0.919026 0.045537 0.417215 0.097 Uiso 1 1 calc R U . . .

loop_
_atom_site_aniso_label
_atom_site_aniso_U_11
_atom_site_aniso_U_22
_atom_site_aniso_U_33
_atom_site_aniso_U_23
_atom_site_aniso_U_13
_atom_site_aniso_U_12
Sc1 0.0125(2) 0.0179(3) 0.0169(3) -0.0007(2) 0.00020(18) 0.00167(18)
Sc2 0.0222(3) 0.0182(2) 0.0103(2) -0.00306(17) 0.00735(18) 0.00221(18)
Sc3 0.0121(2) 0.0260(3) 0.0153(3) -0.0039(2) 0.0024(2) 0.0038(2)
N1 0.0119(11) 0.0037(13) 0.0077(11) -0.0021(13) 0.0042(8) 0.0011(12)
Sc1A 0.0177(18) 0.154(6) 0.046(3) 0.024(3) -0.0105(17) -0.001(3)
Sc2A 0.0238(16) 0.125(4) 0.0155(16) 0.0241(19) 0.0096(12) 0.0134(19)
Sc3A 0.0209(16) 0.087(4) 0.031(2) 0.030(2) -0.0070(13) -0.0166(19)
N1X 0.016(5) 0.015(7) 0.008(5) -0.003(6) -0.002(4) 0.004(6)
Ni1P 0.01113(14) 0.00970(17) 0.00627(15) -0.00006(10) 0.00477(10) 0.00037(9)
N1P 0.0134(8) 0.0102(8) 0.0074(8) 0.0007(6) 0.0046(6) 0.0015(6)
C1P 0.0147(9) 0.0124(9) 0.0090(10) 0.0002(8) 0.0050(8) 0.0033(7)
N2P 0.0156(9) 0.0142(9) 0.0087(9) 0.0007(7) 0.0058(7) -0.0019(7)
C2P 0.0176(10) 0.0151(10) 0.0087(10) -0.0005(8) 0.0055(8) 0.0060(8)
N3P 0.0123(8) 0.0154(9) 0.0086(9) -0.0014(7) 0.0051(7) 0.0011(7)
C3P 0.0184(10) 0.0122(9) 0.0106(10) -0.0008(8) 0.0024(8) 0.0042(8)
N4P 0.0135(8) 0.0111(8) 0.0107(9) 0.0004(7) 0.0064(7) 0.0008(6)
C4P 0.0165(10) 0.0111(9) 0.0089(10) 0.0008(8) 0.0028(8) 0.0014(7)
C5P 0.0209(11) 0.0112(9) 0.0117(10) 0.0024(8) 0.0029(8) -0.0008(8)
C6P 0.0182(10) 0.0140(10) 0.0114(10) 0.0032(8) 0.0035(8) -0.0024(8)
C7P 0.0228(12) 0.0184(11) 0.0200(12) 0.0048(9) 0.0087(9) -0.0052(9)
C8P 0.0235(12) 0.0222(12) 0.0192(12) 0.0039(10) 0.0112(10) -0.0047(9)
C9P 0.0170(10) 0.0213(11) 0.0133(11) 0.0011(9) 0.0089(8) -0.0022(8)
C10P 0.0182(11) 0.0251(12) 0.0134(12) -0.0014(9) 0.0122(9) -0.0012(9)
C11P 0.0152(10) 0.0208(11) 0.0092(10) -0.0021(8) 0.0067(8) 0.0016(8)
C12P 0.0196(11) 0.0224(12) 0.0117(11) -0.0050(9) 0.0070(8) 0.0045(9)
C13P 0.0170(10) 0.0195(11) 0.0111(10) -0.0051(8) 0.0043(8) 0.0047(8)
C14P 0.0161(10) 0.0135(10) 0.0088(10) -0.0030(8) 0.0024(8) 0.0030(8)
C15P 0.0176(10) 0.0107(9) 0.0124(10) -0.0011(8) 0.0029(8) 0.0022(8)
C16P 0.0164(9) 0.0105(9) 0.0094(10) 0.0001(8) 0.0035(8) 0.0000(7)
C17P 0.0200(10) 0.0124(9) 0.0126(10) 0.0020(8) 0.0053(8) -0.0019(8)
C18P 0.0180(10) 0.0143(10) 0.0130(10) 0.0015(8) 0.0070(8) -0.0033(8)
C19P 0.0156(9) 0.0119(9) 0.0097(10) 0.0004(8) 0.0063(8) -0.0018(7)
C20P 0.0169(10) 0.0145(10) 0.0125(11) 0.0002(8) 0.0101(8) 0.0011(8)
C21P 0.0193(11) 0.0209(11) 0.0142(11) 0.0013(9) 0.0089(9) 0.0076(9)
C22P 0.0267(13) 0.0298(14) 0.0144(12) 0.0014(10) 0.0126(10) 0.0076(11)
C23P 0.0257(12) 0.0112(10) 0.0206(12) -0.0022(9) 0.0052(10) 0.0039(8)
C24P 0.0337(15) 0.0207(12) 0.0233(14) -0.0101(11) 0.0040(11) 0.0003(11)
C25P 0.0337(15) 0.0175(12) 0.0440(19) 0.0062(12) 0.0152(13) -0.0075(11)
C26P 0.0343(18) 0.0291(16) 0.057(2) -0.0107(16) 0.0033(16) -0.0159(14)
C27P 0.0348(16) 0.0366(17) 0.044(2) 0.0085(15) 0.0294(15) -0.0075(13)
C28P 0.0250(17) 0.086(4) 0.066(3) 0.005(3) 0.0197(18) -0.019(2)
C29P 0.0231(12) 0.0339(15) 0.0236(14) -0.0034(11) 0.0147(11) 0.0056(11)
C30P 0.0214(16) 0.168(7) 0.039(2) 0.018(3) 0.0127(15) 0.016(3)
C31P 0.0243(12) 0.0199(12) 0.0218(13) -0.0054(10) 0.0055(10) 0.0095(9)
C32P 0.0353(16) 0.0293(15) 0.0284(16) 0.0060(13) 0.0027(13) 0.0136(13)
C33P 0.0272(12) 0.0115(10) 0.0238(13) 0.0042(9) 0.0088(10) -0.0017(9)
C34P 0.0410(18) 0.0233(14) 0.0339(17) 0.0150(13) 0.0031(14) 0.0045(12)
C35P 0.0233(12) 0.0188(11) 0.0210(12) 0.0021(9) 0.0137(10) -0.0042(9)
C36P 0.0370(16) 0.0244(13) 0.0211(14) -0.0002(11) 0.0190(12) -0.0074(12)
Ni1A 0.01113(14) 0.00970(17) 0.00627(15) -0.00006(10) 0.00477(10) 0.00037(9)
N1A 0.016(3) 0.021(3) 0.011(3) 0.002(2) 0.005(2) 0.002(2)
C1A 0.017(3) 0.024(3) 0.008(3) 0.001(3) 0.005(3) 0.002(3)
N2A 0.019(4) 0.024(4) 0.007(3) 0.007(3) 0.002(3) -0.001(3)
C2A 0.018(3) 0.026(3) 0.009(3) 0.002(3) 0.004(3) 0.004(3)
N3A 0.020(4) 0.024(4) 0.007(4) 0.004(3) 0.001(3) 0.000(3)
C3A 0.019(3) 0.027(3) 0.009(3) 0.002(3) 0.003(3) 0.004(3)
N4A 0.019(3) 0.027(4) 0.008(3) 0.000(3) 0.001(3) -0.005(3)
C4A 0.018(3) 0.024(3) 0.010(3) 0.003(3) 0.002(3) 0.003(3)
C5A 0.019(3) 0.023(4) 0.009(3) 0.005(3) 0.001(3) 0.002(3)
C6A 0.020(3) 0.024(4) 0.008(3) 0.006(3) 0.000(3) 0.000(3)
C7A 0.021(4) 0.024(4) 0.010(3) 0.006(3) 0.001(3) -0.002(3)
C8A 0.021(4) 0.025(4) 0.009(3) 0.007(3) 0.003(3) -0.002(3)
C9A 0.019(3) 0.024(4) 0.007(3) 0.006(3) 0.003(3) -0.001(3)
C10A 0.018(4) 0.024(4) 0.006(3) 0.006(3) 0.003(3) 0.000(3)
C11A 0.020(3) 0.024(4) 0.006(3) 0.004(3) 0.002(3) 0.002(3)
C12A 0.021(4) 0.025(4) 0.008(3) 0.003(3) 0.002(3) 0.003(3)
C13A 0.024(4) 0.024(4) 0.010(3) 0.002(3) -0.001(3) 0.002(3)
C14A 0.021(3) 0.024(4) 0.007(3) 0.002(3) 0.000(3) 0.000(3)
C15A 0.021(4) 0.025(4) 0.008(3) 0.001(3) -0.001(3) -0.003(3)
C16A 0.020(3) 0.026(4) 0.007(3) 0.000(3) 0.000(3) -0.005(3)
C17A 0.021(3) 0.028(4) 0.008(3) 0.000(3) -0.001(3) -0.006(3)
C18A 0.020(3) 0.028(4) 0.008(3) 0.000(3) 0.001(3) -0.006(3)
C19A 0.019(3) 0.027(4) 0.008(3) 0.000(3) 0.002(3) -0.004(3)
C20A 0.017(3) 0.025(4) 0.008(3) 0.001(3) 0.004(3) 0.000(3)
C21A 0.019(4) 0.028(4) 0.009(4) 0.003(4) 0.003(4) 0.005(4)
C22A 0.020(6) 0.028(7) 0.009(6) 0.003(6) 0.001(6) 0.004(6)
C23A 0.021(4) 0.029(4) 0.010(4) 0.002(4) 0.003(4) 0.004(4)
C24A 0.027(7) 0.035(7) 0.013(6) 0.000(6) -0.001(6) 0.004(6)
C25A 0.023(4) 0.025(5) 0.013(4) 0.006(4) -0.001(4) -0.002(4)
C26A 0.027(7) 0.028(7) 0.016(7) 0.003(6) -0.007(6) -0.004(7)
C27A 0.023(4) 0.026(5) 0.010(4) 0.007(4) 0.005(4) -0.002(4)
C28A 0.030(7) 0.028(7) 0.016(6) 0.004(6) 0.007(6) -0.001(6)
C29A 0.020(4) 0.025(5) 0.009(4) 0.004(4) 0.003(4) 0.007(4)
C30A 0.018(6) 0.026(7) 0.009(6) 0.008(6) 0.006(5) 0.011(6)
C31A 0.027(4) 0.025(5) 0.012(4) 0.000(4) -0.002(4) 0.003(4)
C32A 0.034(7) 0.027(7) 0.017(7) 0.000(6) 0.000(6) 0.000(7)
C33A 0.022(4) 0.029(5) 0.009(4) 0.000(4) -0.003(4) -0.007(4)
C34A 0.024(7) 0.034(7) 0.014(6) 0.003(7) -0.005(6) -0.007(7)
C35A 0.020(4) 0.031(5) 0.008(4) 0.000(4) 0.002(4) -0.007(4)
C36A 0.020(6) 0.034(7) 0.008(6) -0.003(6) 0.004(6) -0.007(6)
C1 0.0379(15) 0.0399(16) 0.0131(12) -0.0010(10) -0.0086(11) -0.0004(12)
C2 0.0453(17) 0.0325(15) 0.0240(14) -0.0126(12) -0.0049(12) -0.0022(12)
C3 0.0527(19) 0.0345(15) 0.0263(15) -0.0138(12) 0.0010(13) 0.0037(14)
C4 0.058(2) 0.051(2) 0.0235(15) -0.0053(14) 0.0157(14) 0.0075(16)
C5 0.054(2) 0.058(2) 0.0130(13) 0.0017(13) 0.0135(13) 0.0077(16)
C6 0.054(2) 0.0409(17) 0.0180(14) 0.0061(12) 0.0022(13) 0.0064(14)
C7 0.061(2) 0.0291(14) 0.0248(15) 0.0084(12) -0.0034(14) 0.0055(14)
C8 0.054(2) 0.0309(15) 0.0303(16) 0.0141(12) 0.0068(14) -0.0022(13)
C9 0.0504(19) 0.0406(17) 0.0331(17) 0.0121(14) 0.0170(14) -0.0043(14)
C10 0.052(2) 0.062(2) 0.0276(17) 0.0039(15) 0.0247(15) -0.0042(17)
C11 0.051(2) 0.065(2) 0.041(2) -0.0056(18) 0.0355(17) 0.0011(18)
C12 0.0275(14) 0.070(2) 0.043(2) -0.0002(18) 0.0257(14) 0.0054(15)
C13 0.0281(14) 0.059(2) 0.051(2) 0.0087(18) 0.0247(14) -0.0086(14)
C14 0.0399(17) 0.0475(19) 0.0453(19) 0.0152(16) 0.0191(15) -0.0163(14)
C15 0.0424(17) 0.0305(15) 0.049(2) 0.0063(14) 0.0095(15) -0.0215(13)
C16 0.0327(15) 0.0320(15) 0.0486(19) 0.0024(13) 0.0057(13) -0.0179(12)
C17 0.0205(12) 0.054(2) 0.051(2) 0.0000(16) 0.0146(13) -0.0127(13)
C18 0.0130(11) 0.059(2) 0.048(2) -0.0034(16) 0.0059(12) -0.0004(11)
C19 0.0161(12) 0.0477(18) 0.0406(18) -0.0012(14) -0.0063(11) -0.0024(11)
C20 0.0312(14) 0.0445(17) 0.0249(14) -0.0087(13) -0.0072(11) -0.0062(13)
C21 0.0315(14) 0.0316(14) 0.0411(17) -0.0120(13) -0.0015(12) -0.0114(11)
C22 0.0409(16) 0.0268(13) 0.0364(17) -0.0132(12) 0.0002(13) -0.0051(11)
C23 0.0478(18) 0.0374(16) 0.0227(14) -0.0172(12) 0.0049(12) -0.0021(13)
C24 0.0441(18) 0.0509(19) 0.0150(13) -0.0043(12) 0.0065(12) 0.0072(14)
C25 0.0325(14) 0.0393(15) 0.0145(12) -0.0033(11) -0.0038(10) -0.0018(11)
C26 0.0356(15) 0.0398(16) 0.0239(14) -0.0012(12) -0.0048(11) 0.0022(12)
C27 0.0516(19) 0.0349(15) 0.0262(15) 0.0111(12) 0.0040(13) -0.0032(14)
C28 0.0518(19) 0.0450(18) 0.0194(13) 0.0154(12) 0.0059(13) -0.0124(15)
C29 0.0451(18) 0.059(2) 0.0160(13) 0.0009(13) 0.0134(12) -0.0023(15)
C30 0.0377(17) 0.068(2) 0.0228(15) 0.0019(14) 0.0219(13) 0.0012(15)
C31 0.0428(17) 0.062(2) 0.0374(18) 0.0104(16) 0.0293(15) -0.0078(16)
C32 0.0458(17) 0.0452(18) 0.0292(15) 0.0165(13) 0.0176(13) -0.0133(14)
C33 0.056(2) 0.0293(14) 0.0363(17) 0.0119(13) 0.0078(14) -0.0204(14)
C34 0.0496(19) 0.0322(15) 0.0426(18) 0.0065(14) 0.0040(15) -0.0227(14)
C35 0.0306(15) 0.053(2) 0.050(2) -0.0025(16) 0.0124(14) -0.0245(15)
C36 0.0285(14) 0.062(2) 0.052(2) 0.0081(18) 0.0250(14) -0.0103(14)
C37 0.0184(13) 0.078(3) 0.046(2) -0.0016(18) 0.0177(14) 0.0018(14)
C38 0.0139(13) 0.074(3) 0.059(3) -0.009(2) 0.0002(14) 0.0062(14)
C39 0.0166(12) 0.066(2) 0.0386(19) -0.0058(16) -0.0065(12) -0.0036(13)
C40 0.0283(14) 0.0439(18) 0.052(2) -0.0048(16) -0.0073(14) -0.0164(13)
C41 0.0494(19) 0.0326(15) 0.0316(16) -0.0079(13) -0.0053(14) -0.0179(14)
C42 0.0324(16) 0.0447(18) 0.0271(16) -0.0038(13) -0.0145(13) 0.0065(13)
C43 0.0391(17) 0.0400(17) 0.0359(17) -0.0005(14) -0.0077(13) 0.0187(14)
C44 0.0278(14) 0.054(2) 0.047(2) -0.0031(16) -0.0017(13) 0.0186(14)
C45 0.0369(16) 0.0443(18) 0.0463(19) -0.0079(15) 0.0105(14) 0.0246(14)
C46 0.0507(19) 0.0269(14) 0.0385(17) -0.0064(12) 0.0041(14) 0.0192(13)
C47 0.056(2) 0.0181(12) 0.0368(17) 0.0033(11) 0.0038(14) 0.0136(12)
C48 0.0508(19) 0.0251(13) 0.0375(17) 0.0107(12) -0.0056(14) 0.0100(13)
C49 0.059(2) 0.0174(12) 0.0367(17) 0.0073(11) 0.0057(15) -0.0030(12)
C50 0.055(2) 0.0166(12) 0.0443(19) 0.0019(12) 0.0042(15) -0.0093(12)
C51 0.0541(19) 0.0159(11) 0.0373(17) -0.0082(11) 0.0012(14) -0.0002(11)
C52 0.0515(19) 0.0255(13) 0.0372(17) -0.0140(12) 0.0049(14) 0.0100(13)
C53 0.0481(18) 0.0413(17) 0.0239(14) -0.0162(12) 0.0092(12) 0.0122(14)
C54 0.0402(16) 0.059(2) 0.0266(15) -0.0104(14) 0.0201(13) 0.0127(15)
C55 0.0318(15) 0.066(2) 0.0397(18) -0.0075(16) 0.0197(13) 0.0217(15)
C56 0.057(2) 0.0208(12) 0.0364(17) -0.0032(12) -0.0020(14) -0.0162(13)
C57 0.060(2) 0.0169(12) 0.0388(17) -0.0087(12) 0.0017(15) -0.0033(12)
C58 0.060(2) 0.0148(11) 0.0421(18) -0.0021(11) 0.0016(15) 0.0009(12)
C59 0.064(2) 0.0199(12) 0.0367(17) 0.0083(12) 0.0046(15) -0.0092(13)
C60 0.057(2) 0.0221(13) 0.0327(16) 0.0106(12) 0.0034(14) 0.0022(13)
C61 0.0450(18) 0.0222(13) 0.0453(19) 0.0045(12) -0.0046(14) 0.0105(12)
C62 0.0502(18) 0.0223(13) 0.0426(18) -0.0017(12) 0.0080(14) 0.0159(12)
C63 0.0393(16) 0.0403(17) 0.0480(19) -0.0135(15) 0.0109(14) 0.0186(14)
C64 0.0315(15) 0.056(2) 0.049(2) -0.0087(17) 0.0184(14) 0.0148(14)
C65 0.0206(12) 0.0490(18) 0.0447(18) -0.0036(15) 0.0075(12) 0.0109(12)
C66 0.0358(16) 0.0377(16) 0.0458(19) 0.0017(14) 0.0003(14) 0.0165(13)
C67 0.0356(15) 0.0389(16) 0.0315(16) 0.0019(13) -0.0054(12) 0.0070(13)
C68 0.0506(19) 0.0438(18) 0.0370(18) -0.0153(15) 0.0087(15) 0.0190(15)
C69 0.054(2) 0.0332(15) 0.0319(16) -0.0166(13) 0.0044(14) 0.0068(14)
C70 0.057(2) 0.064(2) 0.0309(17) -0.0098(16) 0.0217(16) 0.0118(18)
C4S 0.046(2) 0.0414(19) 0.077(3) 0.0045(18) 0.041(2) 0.0061(15)
C5S 0.0463(19) 0.0307(16) 0.083(3) -0.0073(17) 0.043(2) -0.0037(14)
C6S 0.058(2) 0.0287(15) 0.075(3) 0.0078(17) 0.047(2) 0.0052(15)
C7S 0.067(3) 0.0393(19) 0.059(3) 0.0055(16) 0.046(2) 0.0032(16)
C8S 0.071(3) 0.0278(15) 0.068(3) 0.0000(16) 0.051(2) 0.0002(15)
C9S 0.052(2) 0.0269(15) 0.080(3) 0.0068(16) 0.042(2) 0.0059(14)
C10S 0.061(3) 0.075(3) 0.094(5) 0.002(3) 0.036(3) 0.006(3)
C1S 0.098(4) 0.0184(15) 0.105(5) -0.008(2) 0.019(4) -0.004(2)
C2S 0.108(5) 0.0275(19) 0.098(5) -0.001(2) 0.041(4) 0.001(2)
C3S 0.121(6) 0.036(2) 0.080(4) 0.001(2) 0.020(4) 0.004(3)

loop_
_atom_type_symbol
_atom_type_description
_atom_type_scat_dispersion_real
_atom_type_scat_dispersion_imag
_atom_type_scat_source
C C 0.0048 0.0021 'International Tables Vol C Tables 4.2.6.8 and 6.1.1.4'
H H 0.0000 0.0000 'International Tables Vol C Tables 4.2.6.8 and 6.1.1.4'
N N 0.0087 0.0042 'International Tables Vol C Tables 4.2.6.8 and 6.1.1.4'
Ni Ni 0.3285 1.3900 'International Tables Vol C Tables 4.2.6.8 and 6.1.1.4'
Sc Sc 0.3094 0.4822 'International Tables Vol C Tables 4.2.6.8 and 6.1.1.4'

loop_
_geom_angle_atom_site_label_1
_geom_angle_atom_site_label_2
_geom_angle_atom_site_label_3
_geom_angle
_geom_angle_site_symmetry_1
_geom_angle_site_symmetry_3
_geom_angle_publ_flag
N1 Sc1 C19 162.88(15) . . ?
N1 Sc1 C26 133.59(17) . . ?
C19 Sc1 C26 59.96(13) . . ?
N1 Sc1 C20 135.12(14) . . ?
C19 Sc1 C20 35.87(13) . . ?
C26 Sc1 C20 59.52(13) . . ?
N1 Sc1 C67 160.74(14) . . ?
C19 Sc1 C67 36.35(13) . . ?
C26 Sc1 C67 35.19(13) . . ?
C20 Sc1 C67 59.47(13) . . ?
N1 Sc1 C25 123.58(16) . . ?
C19 Sc1 C25 59.24(13) . . ?
C26 Sc1 C25 35.40(11) . . ?
C20 Sc1 C25 35.34(12) . . ?
C67 Sc1 C25 58.50(12) . . ?
N1 Sc1 C18 135.14(18) . . ?
C19 Sc1 C18 34.76(14) . . ?
C26 Sc1 C18 91.19(14) . . ?
C20 Sc1 C18 63.32(14) . . ?
C67 Sc1 C18 58.71(14) . . ?
C25 Sc1 C18 93.34(13) . . ?
N1 Sc1 C66 133.95(14) . . ?
C19 Sc1 C66 58.25(13) . . ?
C26 Sc1 C66 62.41(13) . . ?
C20 Sc1 C66 90.93(13) . . ?
C67 Sc1 C66 34.85(13) . . ?
C25 Sc1 C66 92.62(12) . . ?
C18 Sc1 C66 57.13(14) . . ?
N1 Sc1 C65 122.99(16) . . ?
C19 Sc1 C65 58.06(13) . . ?
C26 Sc1 C65 92.66(13) . . ?
C20 Sc1 C65 93.14(13) . . ?
C67 Sc1 C65 58.45(13) . . ?
C25 Sc1 C65 113.41(12) . . ?
C18 Sc1 C65 34.33(13) . . ?
C66 Sc1 C65 34.44(13) . . ?
N1 Sc1 C21 106.59(12) . . ?
C19 Sc1 C21 58.97(12) . . ?
C26 Sc1 C21 90.57(12) . . ?
C20 Sc1 C21 32.86(12) . . ?
C67 Sc1 C21 90.72(12) . . ?
C25 Sc1 C21 58.90(12) . . ?
C18 Sc1 C21 69.03(12) . . ?
C66 Sc1 C21 117.01(12) . . ?
C65 Sc1 C21 103.32(12) . . ?
N1 Sc1 C27 104.78(16) . . ?
C19 Sc1 C27 90.87(13) . . ?
C26 Sc1 C27 32.46(11) . . ?
C20 Sc1 C27 90.03(12) . . ?
C67 Sc1 C27 58.57(13) . . ?
C25 Sc1 C27 58.33(11) . . ?
C18 Sc1 C27 116.97(13) . . ?
C66 Sc1 C27 68.50(13) . . ?
C65 Sc1 C27 102.87(13) . . ?
C21 Sc1 C27 117.16(12) . . ?
N1 Sc1 C17 109.32(16) . . ?
C19 Sc1 C17 55.72(13) . . ?
C26 Sc1 C17 115.63(12) . . ?
C20 Sc1 C17 67.62(13) . . ?
C67 Sc1 C17 87.37(13) . . ?
C25 Sc1 C17 102.95(12) . . ?
C18 Sc1 C17 30.17(13) . . ?
C66 Sc1 C17 85.65(13) . . ?
C65 Sc1 C17 55.51(13) . . ?
C21 Sc1 C17 54.87(12) . . ?
C27 Sc1 C17 145.79(12) . . ?
N1 Sc2 C4 162.19(17) . . ?
N1 Sc2 C70 160.63(18) . . ?
C4 Sc2 C70 37.18(15) . . ?
N1 Sc2 C3 133.20(17) . . ?
C4 Sc2 C3 36.63(15) . . ?
C70 Sc2 C3 61.08(15) . . ?
N1 Sc2 C5 133.56(15) . . ?
C4 Sc2 C5 36.20(14) . . ?
C70 Sc2 C5 60.99(15) . . ?
C3 Sc2 C5 64.53(14) . . ?
N1 Sc2 C68 131.96(15) . . ?
C4 Sc2 C68 61.36(14) . . ?
C70 Sc2 C68 36.60(16) . . ?
C3 Sc2 C68 60.49(13) . . ?
C5 Sc2 C68 94.48(14) . . ?
N1 Sc2 C11 132.17(18) . . ?
C4 Sc2 C11 61.27(16) . . ?
C70 Sc2 C11 36.50(16) . . ?
C3 Sc2 C11 94.61(15) . . ?
C5 Sc2 C11 60.79(16) . . ?
C68 Sc2 C11 64.48(16) . . ?
N1 Sc2 C69 121.95(15) . . ?
C4 Sc2 C69 59.98(14) . . ?
C70 Sc2 C69 59.64(16) . . ?
C3 Sc2 C69 35.71(12) . . ?
C5 Sc2 C69 95.24(14) . . ?
C68 Sc2 C69 35.36(14) . . ?
C11 Sc2 C69 95.05(15) . . ?
N1 Sc2 C10 122.45(15) . . ?
C4 Sc2 C10 59.59(15) . . ?
C70 Sc2 C10 59.40(16) . . ?
C3 Sc2 C10 95.36(14) . . ?
C5 Sc2 C10 35.92(15) . . ?
C68 Sc2 C10 94.97(15) . . ?
C11 Sc2 C10 35.40(15) . . ?
C69 Sc2 C10 115.58(14) . . ?
N1 Sc2 C2 105.28(16) . . ?
C4 Sc2 C2 59.43(14) . . ?
C70 Sc2 C2 91.69(14) . . ?
C3 Sc2 C2 31.98(12) . . ?
C5 Sc2 C2 69.65(14) . . ?
C68 Sc2 C2 90.25(12) . . ?
C11 Sc2 C2 120.58(14) . . ?
C69 Sc2 C2 58.09(12) . . ?
C10 Sc2 C2 105.57(13) . . ?
N1 Sc2 C6 105.65(15) . . ?
C4 Sc2 C6 59.06(13) . . ?
C70 Sc2 C6 91.47(14) . . ?
C3 Sc2 C6 69.67(12) . . ?
C5 Sc2 C6 31.80(13) . . ?
C68 Sc2 C6 120.27(12) . . ?
C11 Sc2 C6 90.35(15) . . ?
C69 Sc2 C6 105.37(12) . . ?
C10 Sc2 C6 58.15(14) . . ?
C2 Sc2 C6 56.03(12) . . ?
N1 Sc2 C63 104.05(15) . . ?
C4 Sc2 C63 91.70(13) . . ?
C70 Sc2 C63 59.13(14) . . ?
C3 Sc2 C63 90.34(12) . . ?
C5 Sc2 C63 119.93(13) . . ?
C68 Sc2 C63 31.87(12) . . ?
C11 Sc2 C63 68.90(15) . . ?
C69 Sc2 C63 57.94(12) . . ?
C10 Sc2 C63 104.29(14) . . ?
C2 Sc2 C63 115.90(11) . . ?
C6 Sc2 C63 150.29(12) . . ?
N1 Sc3 C44 160.81(17) . . ?
N1 Sc3 C45 134.56(15) . . ?
C44 Sc3 C45 35.95(13) . . ?
N1 Sc3 C37 135.32(18) . . ?
C44 Sc3 C37 60.79(16) . . ?
C45 Sc3 C37 60.90(16) . . ?
N1 Sc3 C38 162.62(16) . . ?
C44 Sc3 C38 36.30(16) . . ?
C45 Sc3 C38 59.96(15) . . ?
C37 Sc3 C38 35.87(16) . . ?
N1 Sc3 C55 124.95(17) . . ?
C44 Sc3 C55 59.55(14) . . ?
C45 Sc3 C55 36.23(15) . . ?
C37 Sc3 C55 35.64(15) . . ?
C38 Sc3 C55 58.72(15) . . ?
N1 Sc3 C39 134.00(15) . . ?
C44 Sc3 C39 57.97(14) . . ?
C45 Sc3 C39 91.24(14) . . ?
C37 Sc3 C39 63.45(15) . . ?
C38 Sc3 C39 35.22(15) . . ?
C55 Sc3 C39 93.32(14) . . ?
N1 Sc3 C43 132.89(18) . . ?
C44 Sc3 C43 34.21(14) . . ?
C45 Sc3 C43 62.22(13) . . ?
C37 Sc3 C43 91.75(15) . . ?
C38 Sc3 C43 58.64(16) . . ?
C55 Sc3 C43 92.98(13) . . ?
C39 Sc3 C43 56.89(14) . . ?
N1 Sc3 C42 121.96(18) . . ?
C44 Sc3 C42 57.33(13) . . ?
C45 Sc3 C42 92.32(13) . . ?
C37 Sc3 C42 92.86(15) . . ?
C38 Sc3 C42 58.02(16) . . ?
C55 Sc3 C42 113.08(13) . . ?
C39 Sc3 C42 33.57(14) . . ?
C43 Sc3 C42 34.46(12) . . ?
N1 Sc3 C36 106.63(16) . . ?
C44 Sc3 C36 91.55(15) . . ?
C45 Sc3 C36 91.62(14) . . ?
C37 Sc3 C36 32.47(14) . . ?
C38 Sc3 C36 59.11(15) . . ?
C55 Sc3 C36 59.02(15) . . ?
C39 Sc3 C36 69.39(14) . . ?
C43 Sc3 C36 117.46(14) . . ?
C42 Sc3 C36 102.89(14) . . ?
N1 Sc3 C46 105.72(13) . . ?
C44 Sc3 C46 58.81(13) . . ?
C45 Sc3 C46 32.23(13) . . ?
C37 Sc3 C46 91.25(15) . . ?
C38 Sc3 C46 90.63(14) . . ?
C55 Sc3 C46 59.24(14) . . ?
C39 Sc3 C46 116.45(13) . . ?
C43 Sc3 C46 67.91(12) . . ?
C42 Sc3 C46 102.32(11) . . ?
C36 Sc3 C46 118.22(13) . . ?
N1 Sc3 C40 107.99(14) . . ?
C44 Sc3 C40 87.18(14) . . ?
C45 Sc3 C40 116.50(14) . . ?
C37 Sc3 C40 67.97(15) . . ?
C38 Sc3 C40 56.54(14) . . ?
C55 Sc3 C40 103.56(15) . . ?
C39 Sc3 C40 30.42(13) . . ?
C43 Sc3 C40 85.40(13) . . ?
C42 Sc3 C40 54.67(13) . . ?
C36 Sc3 C40 55.51(14) . . ?
C46 Sc3 C40 145.93(12) . . ?
Sc2 N1 Sc1 105.1(2) . . ?
Sc2 N1 Sc3 104.8(2) . . ?
Sc1 N1 Sc3 150.1(3) . . ?
C21 Sc1A N1X 129.9(7) . . ?
C21 Sc1A C20 41.4(2) . . ?
N1X Sc1A C20 153.3(9) . . ?
C21 Sc1A C16 39.9(2) . . ?
N1X Sc1A C16 120.5(8) . . ?
C20 Sc1A C16 70.2(3) . . ?
C21 Sc1A C17 69.1(3) . . ?
N1X Sc1A C17 125.0(9) . . ?
C20 Sc1A C17 78.9(2) . . ?
C16 Sc1A C17 36.08(17) . . ?
C21 Sc1A C19 67.6(2) . . ?
N1X Sc1A C19 162.2(7) . . ?
C20 Sc1A C19 36.37(15) . . ?
C16 Sc1A C19 74.3(2) . . ?
C17 Sc1A C19 60.10(18) . . ?
C21 Sc1A C25 67.7(2) . . ?
N1X Sc1A C25 121.7(9) . . ?
C20 Sc1A C25 35.92(16) . . ?
C16 Sc1A C25 104.2(3) . . ?
C17 Sc1A C25 113.2(2) . . ?
C19 Sc1A C25 57.48(17) . . ?
C21 Sc1A C18 80.6(2) . . ?
N1X Sc1A C18 140.1(9) . . ?
C20 Sc1A C18 66.29(18) . . ?
C16 Sc1A C18 63.2(2) . . ?
C17 Sc1A C18 33.10(16) . . ?
C19 Sc1A C18 34.06(15) . . ?
C25 Sc1A C18 91.5(2) . . ?
C21 Sc1A C22 34.8(2) . . ?
N1X Sc1A C22 97.8(6) . . ?
C20 Sc1A C22 63.8(3) . . ?
C16 Sc1A C22 62.9(3) . . ?
C17 Sc1A C22 98.4(4) . . ?
C19 Sc1A C22 98.1(3) . . ?
C25 Sc1A C22 70.1(2) . . ?
C18 Sc1A C22 115.3(3) . . ?
C21 Sc1A C15 60.4(3) . . ?
N1X Sc1A C15 89.8(7) . . ?
C20 Sc1A C15 98.5(3) . . ?
C16 Sc1A C15 30.75(16) . . ?
C17 Sc1A C15 52.1(2) . . ?
C19 Sc1A C15 104.2(3) . . ?
C25 Sc1A C15 127.9(4) . . ?
C18 Sc1A C15 85.1(2) . . ?
C22 Sc1A C15 65.0(3) . . ?
C21 Sc1A C24 72.4(3) . . ?
N1X Sc1A C24 94.4(9) . . ?
C20 Sc1A C24 59.5(2) . . ?
C16 Sc1A C24 112.0(4) . . ?
C17 Sc1A C24 137.0(3) . . ?
C19 Sc1A C24 88.1(2) . . ?
C25 Sc1A C24 31.01(14) . . ?
C18 Sc1A C24 122.1(2) . . ?
C22 Sc1A C24 55.5(2) . . ?
C15 Sc1A C24 120.3(4) . . ?
C21 Sc1A C26 93.7(2) . . ?
N1X Sc1A C26 116.7(8) . . ?
C20 Sc1A C26 53.81(19) . . ?
C16 Sc1A C26 121.9(2) . . ?
C17 Sc1A C26 111.3(2) . . ?
C19 Sc1A C26 52.18(17) . . ?
C25 Sc1A C26 30.51(13) . . ?
C18 Sc1A C26 80.0(2) . . ?
C22 Sc1A C26 100.5(3) . . ?
C15 Sc1A C26 152.0(3) . . ?
C24 Sc1A C26 52.81(16) . . ?
C9 Sc2A C10 43.80(19) . . ?
C9 Sc2A N1X 131.8(7) . . ?
C10 Sc2A N1X 155.1(8) . . ?
C9 Sc2A C8 41.6(2) . . ?
C10 Sc2A C8 74.9(2) . . ?
N1X Sc2A C8 118.2(6) . . ?
C9 Sc2A C5 77.9(2) . . ?
C10 Sc2A C5 42.17(19) . . ?
N1X Sc2A C5 149.9(7) . . ?
C8 Sc2A C5 86.2(2) . . ?
C9 Sc2A C6 92.9(2) . . ?
C10 Sc2A C6 75.7(2) . . ?
N1X Sc2A C6 127.0(8) . . ?
C8 Sc2A C6 73.78(19) . . ?
C5 Sc2A C6 39.22(17) . . ?
C9 Sc2A C7 74.5(2) . . ?
C10 Sc2A C7 85.5(2) . . ?
N1X Sc2A C7 118.4(7) . . ?
C8 Sc2A C7 39.83(17) . . ?
C5 Sc2A C7 68.28(18) . . ?
C6 Sc2A C7 38.37(15) . . ?
C9 Sc2A C14 33.23(16) . . ?
C10 Sc2A C14 64.3(2) . . ?
N1X Sc2A C14 101.6(8) . . ?
C8 Sc2A C14 62.3(2) . . ?
C5 Sc2A C14 105.6(2) . . ?
C6 Sc2A C14 126.1(2) . . ?
C7 Sc2A C14 101.6(3) . . ?
C9 Sc2A C11 65.59(19) . . ?
C10 Sc2A C11 33.73(18) . . ?
N1X Sc2A C11 123.1(7) . . ?
C8 Sc2A C11 104.9(2) . . ?
C5 Sc2A C11 59.25(19) . . ?
C6 Sc2A C11 98.5(2) . . ?
C7 Sc2A C11 118.5(2) . . ?
C14 Sc2A C11 66.86(17) . . ?
C9 Sc2A C49 61.0(2) . . ?
C10 Sc2A C49 102.1(3) . . ?
N1X Sc2A C49 87.9(6) . . ?
C8 Sc2A C49 30.38(16) . . ?
C5 Sc2A C49 115.5(2) . . ?
C6 Sc2A C49 93.2(2) . . ?
C7 Sc2A C49 54.81(18) . . ?
C14 Sc2A C49 63.65(19) . . ?
C11 Sc2A C49 125.7(2) . . ?
C9 Sc2A C4 97.8(2) . . ?
C10 Sc2A C4 54.4(2) . . ?
N1X Sc2A C4 124.9(6) . . ?
C8 Sc2A C4 114.92(19) . . ?
C5 Sc2A C4 28.95(16) . . ?
C6 Sc2A C4 57.59(18) . . ?
C7 Sc2A C4 93.72(19) . . ?
C14 Sc2A C4 115.04(19) . . ?
C11 Sc2A C4 50.78(16) . . ?
C49 Sc2A C4 144.46(18) . . ?
C9 Sc2A C1 122.4(2) . . ?
C10 Sc2A C1 99.2(2) . . ?
N1X Sc2A C1 99.9(8) . . ?
C8 Sc2A C1 96.84(18) . . ?
C5 Sc2A C1 57.36(18) . . ?
C6 Sc2A C1 29.50(14) . . ?
C7 Sc2A C1 57.10(15) . . ?
C14 Sc2A C1 155.4(2) . . ?
C11 Sc2A C1 110.3(2) . . ?
C49 Sc2A C1 105.47(17) . . ?
C4 Sc2A C1 59.91(15) . . ?
N1X Sc3A C36 133.7(8) . . ?
N1X Sc3A C35 135.2(6) . . ?
C36 Sc3A C35 38.87(18) . . ?
N1X Sc3A C37 139.9(8) . . ?
C36 Sc3A C37 38.45(18) . . ?
C35 Sc3A C37 68.3(2) . . ?
N1X Sc3A C40 139.5(8) . . ?
C36 Sc3A C40 70.2(2) . . ?
C35 Sc3A C40 38.52(18) . . ?
C37 Sc3A C40 80.2(2) . . ?
N1X Sc3A C39 144.3(9) . . ?
C36 Sc3A C39 81.8(2) . . ?
C35 Sc3A C39 67.1(2) . . ?
C37 Sc3A C39 67.89(19) . . ?
C40 Sc3A C39 35.66(16) . . ?
N1X Sc3A C38 148.4(7) . . ?
C36 Sc3A C38 66.5(2) . . ?
C35 Sc3A C38 76.3(2) . . ?
C37 Sc3A C38 36.46(18) . . ?
C40 Sc3A C38 63.57(18) . . ?
C39 Sc3A C38 36.05(16) . . ?
N1X Sc3A C55 107.4(7) . . ?
C36 Sc3A C55 62.9(2) . . ?
C35 Sc3A C55 99.6(2) . . ?
C37 Sc3A C55 33.96(18) . . ?
C40 Sc3A C55 113.1(2) . . ?
C39 Sc3A C55 91.4(2) . . ?
C38 Sc3A C55 55.4(2) . . ?
N1X Sc3A C42 112.5(8) . . ?
C36 Sc3A C42 113.8(2) . . ?
C35 Sc3A C42 95.8(2) . . ?
C37 Sc3A C42 91.7(2) . . ?
C40 Sc3A C42 58.27(16) . . ?
C39 Sc3A C42 32.33(15) . . ?
C38 Sc3A C42 55.20(17) . . ?
C55 Sc3A C42 101.5(2) . . ?
N1X Sc3A C31 101.7(8) . . ?
C36 Sc3A C31 31.99(15) . . ?
C35 Sc3A C31 58.92(17) . . ?
C37 Sc3A C31 58.85(18) . . ?
C40 Sc3A C31 96.7(2) . . ?
C39 Sc3A C31 113.8(2) . . ?
C38 Sc3A C31 93.9(2) . . ?
C55 Sc3A C31 64.75(18) . . ?
C42 Sc3A C31 145.7(2) . . ?
N1X Sc3A C44 116.9(6) . . ?
C36 Sc3A C44 92.7(2) . . ?
C35 Sc3A C44 107.9(2) . . ?
C37 Sc3A C44 55.2(2) . . ?
C40 Sc3A C44 88.15(18) . . ?
C39 Sc3A C44 53.19(17) . . ?
C38 Sc3A C44 31.61(16) . . ?
C55 Sc3A C44 51.54(18) . . ?
C42 Sc3A C44 50.38(14) . . ?
C31 Sc3A C44 111.8(2) . . ?
N1X Sc3A C34 106.1(6) . . ?
C36 Sc3A C34 59.0(2) . . ?
C35 Sc3A C34 29.67(16) . . ?
C37 Sc3A C34 95.1(2) . . ?
C40 Sc3A C34 52.99(19) . . ?
C39 Sc3A C34 88.2(2) . . ?
C38 Sc3A C34 105.5(2) . . ?
C55 Sc3A C34 121.3(2) . . ?
C42 Sc3A C34 108.2(2) . . ?
C31 Sc3A C34 62.18(17) . . ?
C44 Sc3A C34 136.55(19) . . ?
Sc1A N1X Sc2A 105.6(14) . . ?
Sc1A N1X Sc3A 150.7(17) . . ?
Sc2A N1X Sc3A 103.7(12) . . ?
N2P Ni1P N1P 90.10(5) . . ?
N2P Ni1P N4P 176.95(6) . . ?
N1P Ni1P N4P 89.82(5) . . ?
N2P Ni1P N3P 89.99(5) . . ?
N1P Ni1P N3P 178.28(6) . . ?
N4P Ni1P N3P 90.00(5) . . ?
C4P N1P C1P 103.89(11) . . ?
C4P N1P Ni1P 127.94(10) . . ?
C1P N1P Ni1P 128.12(8) . . ?
C20P C1P N1P 124.72(13) . . ?
C20P C1P C2P 123.65(14) . . ?
N1P C1P C2P 111.59(11) . . ?
C6P N2P C9P 104.45(11) . . ?
C6P N2P Ni1P 127.49(10) . . ?
C9P N2P Ni1P 128.03(9) . . ?
C3P C2P C1P 106.50(12) . . ?
C3P C2P C21P 129.08(14) . . ?
C1P C2P C21P 124.32(14) . . ?
C14P N3P C11P 104.19(11) . . ?
C14P N3P Ni1P 127.53(10) . . ?
C11P N3P Ni1P 128.28(9) . . ?
C2P C3P C4P 106.80(11) . . ?
C2P C3P C23P 128.65(15) . . ?
C4P C3P C23P 124.46(14) . . ?
C19P N4P C16P 104.12(11) . . ?
C19P N4P Ni1P 127.88(8) . . ?
C16P N4P Ni1P 128.00(10) . . ?
C5P C4P N1P 124.61(13) . . ?
C5P C4P C3P 124.15(12) . . ?
N1P C4P C3P 111.21(12) . . ?
C4P C5P C6P 124.34(14) . . ?
C5P C6P N2P 125.48(13) . . ?
C5P C6P C7P 123.24(13) . . ?
N2P C6P C7P 111.24(12) . . ?
C8P C7P C6P 106.42(11) . . ?
C8P C7P C25P 129.29(16) . . ?
C6P C7P C25P 124.22(16) . . ?
C7P C8P C9P 106.72(13) . . ?
C7P C8P C27P 128.36(15) . . ?
C9P C8P C27P 124.72(15) . . ?
C10P C9P N2P 124.39(13) . . ?
C10P C9P C8P 124.45(14) . . ?
N2P C9P C8P 111.16(11) . . ?
C11P C10P C9P 124.94(16) . . ?
C10P C11P N3P 124.31(13) . . ?
C10P C11P C12P 124.31(14) . . ?
N3P C11P C12P 111.35(11) . . ?
C13P C12P C11P 106.65(12) . . ?
C13P C12P C29P 127.33(15) . . ?
C11P C12P C29P 125.96(15) . . ?
C12P C13P C14P 106.29(11) . . ?
C12P C13P C31P 129.26(15) . . ?
C14P C13P C31P 124.39(14) . . ?
C15P C14P N3P 125.45(13) . . ?
C15P C14P C13P 123.04(12) . . ?
N3P C14P C13P 111.51(12) . . ?
C14P C15P C16P 124.18(14) . . ?
C15P C16P N4P 124.82(13) . . ?
C15P C16P C17P 123.62(12) . . ?
N4P C16P C17P 111.56(12) . . ?
C18P C17P C16P 105.92(11) . . ?
C18P C17P C33P 129.09(15) . . ?
C16P C17P C33P 124.92(14) . . ?
C17P C18P C19P 106.80(12) . . ?
C17P C18P C35P 129.17(14) . . ?
C19P C18P C35P 123.94(14) . . ?
C20P C19P N4P 125.19(13) . . ?
C20P C19P C18P 123.20(14) . . ?
N4P C19P C18P 111.60(11) . . ?
C1P C20P C19P 124.24(16) . . ?
C2P C21P C22P 112.37(14) . . ?
C3P C23P C24P 112.11(15) . . ?
C7P C25P C26P 112.10(17) . . ?
C8P C27P C28P 112.54(19) . . ?
C12P C29P C30P 113.26(18) . . ?
C13P C31P C32P 113.38(15) . . ?
C17P C33P C34P 112.94(16) . . ?
C18P C35P C36P 111.65(14) . . ?
N2A Ni1A N4A 177.22(10) . . ?
N2A Ni1A N1A 90.10(5) . . ?
N4A Ni1A N1A 89.82(5) . . ?
N2A Ni1A N3A 89.99(5) . . ?
N4A Ni1A N3A 90.00(5) . . ?
N1A Ni1A N3A 178.09(9) . . ?
C4A N1A C1A 103.89(11) . . ?
C4A N1A Ni1A 127.93(10) . . ?
C1A N1A Ni1A 128.11(8) . . ?
C20A C1A N1A 124.72(13) . . ?
C20A C1A C2A 123.65(14) . . ?
N1A C1A C2A 111.58(11) . . ?
C6A N2A C9A 104.45(11) . . ?
C6A N2A Ni1A 127.50(10) . . ?
C9A N2A Ni1A 128.04(9) . . ?
C3A C2A C1A 106.50(12) . . ?
C3A C2A C21A 129.08(14) . . ?
C1A C2A C21A 124.32(14) . . ?
C14A N3A C11A 104.18(11) . . ?
C14A N3A Ni1A 127.52(10) . . ?
C11A N3A Ni1A 128.27(9) . . ?
C2A C3A C4A 106.80(11) . . ?
C2A C3A C23A 128.65(15) . . ?
C4A C3A C23A 124.46(14) . . ?
C19A N4A C16A 104.11(11) . . ?
C19A N4A Ni1A 127.88(8) . . ?
C16A N4A Ni1A 128.00(10) . . ?
C5A C4A N1A 124.62(13) . . ?
C5A C4A C3A 124.16(12) . . ?
N1A C4A C3A 111.21(12) . . ?
C4A C5A C6A 124.35(14) . . ?
C5A C6A N2A 125.49(13) . . ?
C5A C6A C7A 123.25(13) . . ?
N2A C6A C7A 111.24(12) . . ?
C8A C7A C6A 106.42(11) . . ?
C8A C7A C25A 129.29(16) . . ?
C6A C7A C25A 124.23(16) . . ?
C7A C8A C9A 106.72(13) . . ?
C7A C8A C27A 128.36(15) . . ?
C9A C8A C27A 124.72(15) . . ?
C10A C9A N2A 124.39(13) . . ?
C10A C9A C8A 124.44(14) . . ?
N2A C9A C8A 111.16(11) . . ?
C11A C10A C9A 124.94(16) . . ?
C10A C11A N3A 124.31(13) . . ?
C10A C11A C12A 124.30(14) . . ?
N3A C11A C12A 111.35(11) . . ?
C13A C12A C11A 106.65(12) . . ?
C13A C12A C29A 127.33(15) . . ?
C11A C12A C29A 125.96(15) . . ?
C12A C13A C14A 106.29(11) . . ?
C12A C13A C31A 129.26(15) . . ?
C14A C13A C31A 124.40(14) . . ?
C15A C14A N3A 125.44(13) . . ?
C15A C14A C13A 123.03(12) . . ?
N3A C14A C13A 111.51(12) . . ?
C14A C15A C16A 124.17(14) . . ?
C15A C16A N4A 124.82(13) . . ?
C15A C16A C17A 123.61(12) . . ?
N4A C16A C17A 111.55(12) . . ?
C18A C17A C16A 105.92(11) . . ?
C18A C17A C33A 129.09(16) . . ?
C16A C17A C33A 124.92(14) . . ?
C17A C18A C19A 106.79(13) . . ?
C17A C18A C35A 129.17(14) . . ?
C19A C18A C35A 123.94(14) . . ?
C20A C19A N4A 125.19(13) . . ?
C20A C19A C18A 123.20(14) . . ?
N4A C19A C18A 111.59(11) . . ?
C1A C20A C19A 124.24(16) . . ?
C2A C21A C22A 112.37(14) . . ?
C3A C23A C24A 112.11(15) . . ?
C7A C25A C26A 112.10(17) . . ?
C8A C27A C28A 112.54(19) . . ?
C12A C29A C30A 113.26(18) . . ?
C13A C31A C32A 113.38(15) . . ?
C17A C33A C34A 112.94(16) . . ?
C18A C35A C36A 111.66(15) . . ?
C6 C1 C42 118.4(3) . . ?
C6 C1 C2 120.3(3) . . ?
C42 C1 C2 115.1(3) . . ?
C6 C1 Sc2A 46.53(17) . . ?
C42 C1 Sc2A 107.5(2) . . ?
C2 C1 Sc2A 93.8(2) . . ?
C41 C2 C3 117.1(3) . . ?
C41 C2 C1 119.3(3) . . ?
C3 C2 C1 117.8(3) . . ?
C41 C2 Sc2 103.5(2) . . ?
C3 C2 Sc2 59.12(17) . . ?
C1 C2 Sc2 84.01(18) . . ?
C2 C3 C4 120.1(3) . . ?
C2 C3 C69 119.7(3) . . ?
C4 C3 C69 107.3(3) . . ?
C2 C3 Sc2 88.90(18) . . ?
C4 C3 Sc2 68.78(19) . . ?
C69 C3 Sc2 75.01(18) . . ?
C5 C4 C3 120.5(3) . . ?
C5 C4 C70 109.2(4) . . ?
C3 C4 C70 108.3(3) . . ?
C5 C4 Sc2 75.1(2) . . ?
C3 C4 Sc2 74.59(18) . . ?
C70 C4 Sc2 72.1(2) . . ?
C5 C4 Sc2A 46.10(19) . . ?
C3 C4 Sc2A 93.9(2) . . ?
C70 C4 Sc2A 85.6(2) . . ?
C4 C5 C6 120.5(4) . . ?
C4 C5 C10 107.2(4) . . ?
C6 C5 C10 120.0(3) . . ?
C4 C5 Sc2A 105.0(3) . . ?
C6 C5 Sc2A 71.1(2) . . ?
C10 C5 Sc2A 62.7(2) . . ?
C4 C5 Sc2 68.7(2) . . ?
C6 C5 Sc2 89.0(2) . . ?
C10 C5 Sc2 75.8(2) . . ?
C7 C6 C5 116.3(4) . . ?
C7 C6 C1 119.5(4) . . ?
C5 C6 C1 118.6(3) . . ?
C7 C6 Sc2A 73.2(3) . . ?
C5 C6 Sc2A 69.7(2) . . ?
C1 C6 Sc2A 104.0(2) . . ?
C7 C6 Sc2 103.5(2) . . ?
C5 C6 Sc2 59.25(18) . . ?
C1 C6 Sc2 84.42(18) . . ?
C6 C7 C48 120.4(4) . . ?
C6 C7 C8 122.1(4) . . ?
C48 C7 C8 106.3(3) . . ?
C6 C7 Sc2A 68.4(2) . . ?
C48 C7 Sc2A 109.0(2) . . ?
C8 C7 Sc2A 65.3(2) . . ?
C9 C8 C49 120.9(3) . . ?
C9 C8 C7 119.9(3) . . ?
C49 C8 C7 108.0(3) . . ?
C9 C8 Sc2A 62.6(2) . . ?
C49 C8 Sc2A 102.8(2) . . ?
C7 C8 Sc2A 74.9(2) . . ?
C8 C9 C14 117.5(4) . . ?
C8 C9 C10 117.8(4) . . ?
C14 C9 C10 118.5(4) . . ?
C8 C9 Sc2A 75.7(3) . . ?
C14 C9 Sc2A 100.2(2) . . ?
C10 C9 Sc2A 69.9(3) . . ?
C9 C10 C11 119.9(4) . . ?
C9 C10 C5 121.1(4) . . ?
C11 C10 C5 107.8(4) . . ?
C9 C10 Sc2A 66.3(3) . . ?
C11 C10 Sc2A 98.2(3) . . ?
C5 C10 Sc2A 75.2(3) . . ?
C9 C10 Sc2 97.8(2) . . ?
C11 C10 Sc2 69.0(2) . . ?
C5 C10 Sc2 68.2(2) . . ?
C12 C11 C70 121.0(4) . . ?
C12 C11 C10 120.2(4) . . ?
C70 C11 C10 107.1(4) . . ?
C12 C11 Sc2 89.8(2) . . ?
C70 C11 Sc2 68.8(2) . . ?
C10 C11 Sc2 75.6(2) . . ?
C12 C11 Sc2A 91.7(2) . . ?
C70 C11 Sc2A 95.4(3) . . ?
C10 C11 Sc2A 48.03(19) . . ?
C13 C12 C11 116.7(4) . . ?
C13 C12 C64 119.4(4) . . ?
C11 C12 C64 117.8(4) . . ?
C13 C12 Sc2 103.0(2) . . ?
C11 C12 Sc2 58.57(18) . . ?
C64 C12 Sc2 84.3(2) . . ?
C12 C13 C14 123.1(4) . . ?
C12 C13 C17 121.5(4) . . ?
C14 C13 C17 105.8(4) . . ?
C15 C14 C13 109.5(3) . . ?
C15 C14 C9 120.9(4) . . ?
C13 C14 C9 119.5(4) . . ?
C15 C14 Sc2A 100.8(2) . . ?
C13 C14 Sc2A 95.3(2) . . ?
C9 C14 Sc2A 46.54(18) . . ?
C14 C15 C50 121.8(3) . . ?
C14 C15 C16 108.1(3) . . ?
C50 C15 C16 120.3(4) . . ?
C14 C15 Sc1A 94.1(3) . . ?
C50 C15 Sc1A 93.4(2) . . ?
C16 C15 Sc1A 50.29(17) . . ?
C17 C16 C21 121.2(3) . . ?
C17 C16 C15 106.9(3) . . ?
C21 C16 C15 120.9(3) . . ?
C17 C16 Sc1A 78.7(3) . . ?
C21 C16 Sc1A 62.8(3) . . ?
C15 C16 Sc1A 99.0(2) . . ?
C18 C17 C16 122.1(3) . . ?
C18 C17 C13 119.2(4) . . ?
C16 C17 C13 109.2(3) . . ?
C18 C17 Sc1A 77.2(3) . . ?
C16 C17 Sc1A 65.3(3) . . ?
C13 C17 Sc1A 99.1(2) . . ?
C18 C17 Sc1 62.75(17) . . ?
C16 C17 Sc1 81.63(18) . . ?
C13 C17 Sc1 98.14(19) . . ?
C17 C18 C19 117.5(3) . . ?
C17 C18 C65 119.3(4) . . ?
C19 C18 C65 109.2(3) . . ?
C17 C18 Sc1 87.08(19) . . ?
C19 C18 Sc1 69.27(17) . . ?
C65 C18 Sc1 75.10(17) . . ?
C17 C18 Sc1A 69.7(3) . . ?
C19 C18 Sc1A 71.8(2) . . ?
C65 C18 Sc1A 92.0(3) . . ?
C18 C19 C20 121.7(3) . . ?
C18 C19 C67 108.3(3) . . ?
C20 C19 C67 106.5(3) . . ?
C18 C19 Sc1 75.97(18) . . ?
C20 C19 Sc1 72.28(16) . . ?
C67 C19 Sc1 72.15(17) . . ?
C18 C19 Sc1A 74.2(2) . . ?
C20 C19 Sc1A 59.8(3) . . ?
C67 C19 Sc1A 91.4(3) . . ?
C25 C20 C19 108.4(3) . . ?
C25 C20 C21 119.6(3) . . ?
C19 C20 C21 118.0(3) . . ?
C25 C20 Sc1A 85.0(3) . . ?
C19 C20 Sc1A 83.8(3) . . ?
C21 C20 Sc1A 65.2(3) . . ?
C25 C20 Sc1 73.92(17) . . ?
C19 C20 Sc1 71.85(17) . . ?
C21 C20 Sc1 85.80(17) . . ?
C22 C21 C16 118.2(3) . . ?
C22 C21 C20 117.2(3) . . ?
C16 C21 C20 117.2(3) . . ?
C22 C21 Sc1A 92.3(3) . . ?
C16 C21 Sc1A 77.3(3) . . ?
C20 C21 Sc1A 73.4(3) . . ?
C22 C21 Sc1 98.45(18) . . ?
C16 C21 Sc1 83.58(18) . . ?
C20 C21 Sc1 61.35(16) . . ?
C21 C22 C51 121.1(3) . . ?
C21 C22 C23 121.8(3) . . ?
C51 C22 C23 108.0(3) . . ?
C21 C22 Sc1A 52.97(19) . . ?
C51 C22 Sc1A 100.3(2) . . ?
C23 C22 Sc1A 91.3(2) . . ?
C24 C23 C53 120.2(3) . . ?
C24 C23 C22 120.4(3) . . ?
C53 C23 C22 108.1(3) . . ?
C29 C24 C23 118.7(3) . . ?
C29 C24 C25 117.9(3) . . ?
C23 C24 C25 117.1(3) . . ?
C29 C24 Sc1A 107.2(3) . . ?
C23 C24 Sc1A 79.1(3) . . ?
C25 C24 Sc1A 59.9(2) . . ?
C20 C25 C26 108.0(3) . . ?
C20 C25 C24 121.4(3) . . ?
C26 C25 C24 120.8(3) . . ?
C20 C25 Sc1 70.73(17) . . ?
C26 C25 Sc1 70.61(17) . . ?
C24 C25 Sc1 95.88(18) . . ?
C20 C25 Sc1A 59.1(2) . . ?
C26 C25 Sc1A 90.0(3) . . ?
C24 C25 Sc1A 89.1(2) . . ?
C67 C26 C25 108.2(3) . . ?
C67 C26 C27 120.2(3) . . ?
C25 C26 C27 119.3(3) . . ?
C67 C26 Sc1 72.62(19) . . ?
C25 C26 Sc1 73.99(18) . . ?
C27 C26 Sc1 87.15(18) . . ?
C67 C26 Sc1A 76.4(2) . . ?
C25 C26 Sc1A 59.4(3) . . ?
C27 C26 Sc1A 97.6(2) . . ?
C28 C27 C60 116.8(3) . . ?
C28 C27 C26 118.1(3) . . ?
C60 C27 C26 117.2(3) . . ?
C28 C27 Sc1 98.3(2) . . ?
C60 C27 Sc1 84.2(2) . . ?
C26 C27 Sc1 60.39(17) . . ?
C27 C28 C32 123.2(4) . . ?
C27 C28 C29 122.6(3) . . ?
C32 C28 C29 106.1(3) . . ?
C24 C29 C30 120.8(4) . . ?
C24 C29 C28 119.4(3) . . ?
C30 C29 C28 108.9(3) . . ?
C29 C30 C54 121.4(4) . . ?
C29 C30 C31 106.8(4) . . ?
C54 C30 C31 120.4(3) . . ?
C32 C31 C36 121.0(4) . . ?
C32 C31 C30 108.6(3) . . ?
C36 C31 C30 121.8(4) . . ?
C32 C31 Sc3A 99.7(2) . . ?
C36 C31 Sc3A 51.50(18) . . ?
C30 C31 Sc3A 94.0(3) . . ?
C28 C32 C31 109.5(4) . . ?
C28 C32 C33 120.6(4) . . ?
C31 C32 C33 120.7(3) . . ?
C34 C33 C59 117.4(4) . . ?
C34 C33 C32 118.8(4) . . ?
C59 C33 C32 117.0(3) . . ?
C35 C34 C33 120.3(4) . . ?
C35 C34 C56 109.7(3) . . ?
C33 C34 C56 120.3(4) . . ?
C35 C34 Sc3A 50.70(18) . . ?
C33 C34 Sc3A 97.3(2) . . ?
C56 C34 Sc3A 90.0(2) . . ?
C34 C35 C36 122.6(4) . . ?
C34 C35 C40 106.8(4) . . ?
C36 C35 C40 119.8(4) . . ?
C34 C35 Sc3A 99.6(3) . . ?
C36 C35 Sc3A 67.9(2) . . ?
C40 C35 Sc3A 72.2(2) . . ?
C37 C36 C31 117.2(4) . . ?
C37 C36 C35 118.8(4) . . ?
C31 C36 C35 116.4(4) . . ?
C37 C36 Sc3A 73.6(3) . . ?
C31 C36 Sc3A 96.5(2) . . ?
C35 C36 Sc3A 73.2(3) . . ?
C37 C36 Sc3 61.75(18) . . ?
C31 C36 Sc3 97.5(2) . . ?
C35 C36 Sc3 84.3(2) . . ?
C36 C37 C38 119.4(4) . . ?
C36 C37 C55 120.1(3) . . ?
C38 C37 C55 106.6(4) . . ?
C36 C37 Sc3A 67.9(2) . . ?
C38 C37 Sc3A 78.4(2) . . ?
C55 C37 Sc3A 87.6(3) . . ?
C36 C37 Sc3 85.77(19) . . ?
C38 C37 Sc3 72.2(2) . . ?
C55 C37 Sc3 73.43(19) . . ?
C37 C38 C39 120.8(4) . . ?
C37 C38 C44 109.3(4) . . ?
C39 C38 C44 105.5(4) . . ?
C37 C38 Sc3 71.98(18) . . ?
C39 C38 Sc3 75.95(19) . . ?
C44 C38 Sc3 71.45(19) . . ?
C37 C38 Sc3A 65.1(2) . . ?
C39 C38 Sc3A 69.0(2) . . ?
C44 C38 Sc3A 89.6(3) . . ?
C40 C39 C42 118.0(4) . . ?
C40 C39 C38 118.0(4) . . ?
C42 C39 C38 109.6(4) . . ?
C40 C39 Sc3A 69.8(3) . . ?
C42 C39 Sc3A 88.0(2) . . ?
C38 C39 Sc3A 75.0(3) . . ?
C40 C39 Sc3 86.95(18) . . ?
C42 C39 Sc3 75.23(18) . . ?
C38 C39 Sc3 68.83(18) . . ?
C39 C40 C41 120.4(4) . . ?
C39 C40 C35 121.1(4) . . ?
C41 C40 C35 109.1(3) . . ?
C39 C40 Sc3A 74.6(2) . . ?
C41 C40 Sc3A 97.2(3) . . ?
C35 C40 Sc3A 69.3(2) . . ?
C39 C40 Sc3 62.62(18) . . ?
C41 C40 Sc3 99.3(2) . . ?
C35 C40 Sc3 80.59(19) . . ?
C2 C41 C40 121.7(3) . . ?
C2 C41 C56 120.6(4) . . ?
C40 C41 C56 107.2(3) . . ?
C2 C41 Sc3A 94.4(2) . . ?
C40 C41 Sc3A 52.33(18) . . ?
C56 C41 Sc3A 90.1(2) . . ?
C39 C42 C1 123.8(3) . . ?
C39 C42 C43 107.3(4) . . ?
C1 C42 C43 120.3(4) . . ?
C39 C42 Sc3 71.20(18) . . ?
C1 C42 Sc3 96.64(18) . . ?
C43 C42 Sc3 71.02(17) . . ?
C39 C42 Sc3A 59.71(19) . . ?
C1 C42 Sc3A 93.9(2) . . ?
C43 C42 Sc3A 86.2(2) . . ?
C48 C43 C44 119.4(3) . . ?
C48 C43 C42 119.2(3) . . ?
C44 C43 C42 107.6(4) . . ?
C48 C43 Sc3 88.45(19) . . ?
C44 C43 Sc3 68.59(19) . . ?
C42 C43 Sc3 74.51(18) . . ?
C43 C44 C45 120.3(4) . . ?
C43 C44 C38 109.9(4) . . ?
C45 C44 C38 107.6(4) . . ?
C43 C44 Sc3 77.20(18) . . ?
C45 C44 Sc3 72.17(17) . . ?
C38 C44 Sc3 72.24(19) . . ?
C43 C44 Sc3A 82.6(2) . . ?
C45 C44 Sc3A 79.1(2) . . ?
C38 C44 Sc3A 58.8(2) . . ?
C46 C45 C44 119.4(4) . . ?
C46 C45 C55 120.3(3) . . ?
C44 C45 C55 107.1(4) . . ?
C46 C45 Sc3 87.15(18) . . ?
C44 C45 Sc3 71.88(18) . . ?
C55 C45 Sc3 73.28(18) . . ?
C52 C46 C45 117.8(4) . . ?
C52 C46 C47 116.7(4) . . ?
C45 C46 C47 118.5(3) . . ?
C52 C46 Sc3 98.28(19) . . ?
C45 C46 Sc3 60.62(17) . . ?
C47 C46 Sc3 85.50(18) . . ?
C48 C47 C49 107.6(3) . . ?
C48 C47 C46 118.9(4) . . ?
C49 C47 C46 122.2(3) . . ?
C43 C48 C47 121.6(4) . . ?
C43 C48 C7 120.6(3) . . ?
C47 C48 C7 109.1(3) . . ?
C43 C48 Sc3 61.62(18) . . ?
C47 C48 Sc3 82.18(19) . . ?
C7 C48 Sc3 100.15(19) . . ?
C50 C49 C47 120.2(3) . . ?
C50 C49 C8 121.3(3) . . ?
C47 C49 C8 108.7(3) . . ?
C50 C49 Sc2A 95.0(2) . . ?
C47 C49 Sc2A 96.6(2) . . ?
C8 C49 Sc2A 46.80(17) . . ?
C15 C50 C49 116.9(4) . . ?
C15 C50 C51 118.4(3) . . ?
C49 C50 C51 117.8(4) . . ?
C52 C51 C22 108.4(3) . . ?
C52 C51 C50 121.5(3) . . ?
C22 C51 C50 120.8(3) . . ?
C46 C52 C51 121.5(4) . . ?
C46 C52 C53 121.1(4) . . ?
C51 C52 C53 108.3(3) . . ?
C54 C53 C23 120.8(3) . . ?
C54 C53 C52 121.0(3) . . ?
C23 C53 C52 107.0(3) . . ?
C53 C54 C30 118.2(3) . . ?
C53 C54 C55 118.0(4) . . ?
C30 C54 C55 117.1(4) . . ?
C37 C55 C54 121.1(4) . . ?
C37 C55 C45 109.2(3) . . ?
C54 C55 C45 119.7(4) . . ?
C37 C55 Sc3 70.93(19) . . ?
C54 C55 Sc3 95.51(18) . . ?
C45 C55 Sc3 70.49(17) . . ?
C37 C55 Sc3A 58.4(2) . . ?
C54 C55 Sc3A 93.0(2) . . ?
C45 C55 Sc3A 86.0(2) . . ?
C57 C56 C41 121.5(4) . . ?
C57 C56 C34 121.3(3) . . ?
C41 C56 C34 106.9(3) . . ?
C56 C57 C58 118.7(4) . . ?
C56 C57 C69 117.8(3) . . ?
C58 C57 C69 117.6(4) . . ?
C57 C58 C62 121.1(4) . . ?
C57 C58 C59 119.6(4) . . ?
C62 C58 C59 108.6(3) . . ?
C33 C59 C60 120.9(3) . . ?
C33 C59 C58 121.9(3) . . ?
C60 C59 C58 107.4(4) . . ?
C61 C60 C59 107.2(3) . . ?
C61 C60 C27 120.4(3) . . ?
C59 C60 C27 121.3(4) . . ?
C66 C61 C62 119.9(4) . . ?
C66 C61 C60 121.5(3) . . ?
C62 C61 C60 109.9(3) . . ?
C66 C61 Sc1 62.29(17) . . ?
C62 C61 Sc1 99.13(19) . . ?
C60 C61 Sc1 82.21(19) . . ?
C61 C62 C63 121.7(3) . . ?
C61 C62 C58 106.6(3) . . ?
C63 C62 C58 121.5(3) . . ?
C62 C63 C68 115.9(4) . . ?
C62 C63 C64 118.8(3) . . ?
C68 C63 C64 119.4(4) . . ?
C62 C63 Sc2 102.7(2) . . ?
C68 C63 Sc2 58.85(17) . . ?
C64 C63 Sc2 85.2(2) . . ?
C65 C64 C63 117.5(4) . . ?
C65 C64 C12 116.4(4) . . ?
C63 C64 C12 120.3(4) . . ?
C64 C65 C18 122.4(4) . . ?
C64 C65 C66 121.9(3) . . ?
C18 C65 C66 106.0(3) . . ?
C64 C65 Sc1 95.68(19) . . ?
C18 C65 Sc1 70.57(17) . . ?
C66 C65 Sc1 70.73(18) . . ?
C61 C66 C67 117.9(4) . . ?
C61 C66 C65 118.3(3) . . ?
C67 C66 C65 109.7(3) . . ?
C61 C66 Sc1 87.22(19) . . ?
C67 C66 Sc1 69.37(18) . . ?
C65 C66 Sc1 74.83(18) . . ?
C26 C67 C66 120.4(3) . . ?
C26 C67 C19 108.6(3) . . ?
C66 C67 C19 106.7(3) . . ?
C26 C67 Sc1 72.19(18) . . ?
C66 C67 Sc1 75.78(18) . . ?
C19 C67 Sc1 71.50(17) . . ?
C26 C67 Sc1A 74.7(2) . . ?
C66 C67 Sc1A 86.0(3) . . ?
C19 C67 Sc1A 57.8(2) . . ?
C69 C68 C63 120.5(4) . . ?
C69 C68 C70 107.0(3) . . ?
C63 C68 C70 119.7(4) . . ?
C69 C68 Sc2 74.48(18) . . ?
C63 C68 Sc2 89.28(19) . . ?
C70 C68 Sc2 68.80(19) . . ?
C57 C69 C68 120.9(3) . . ?
C57 C69 C3 120.5(3) . . ?
C68 C69 C3 108.8(4) . . ?
C57 C69 Sc2 97.86(19) . . ?
C68 C69 Sc2 70.17(19) . . ?
C3 C69 Sc2 69.28(18) . . ?
C4 C70 C11 108.5(4) . . ?
C4 C70 C68 108.5(4) . . ?
C11 C70 C68 119.5(4) . . ?
C4 C70 Sc2 70.7(2) . . ?
C11 C70 Sc2 74.7(2) . . ?
C68 C70 Sc2 74.59(19) . . ?
C9S C4S C5S 118.6(5) . . ?
C9S C4S C10S 121.8(4) . . ?
C5S C4S C10S 119.6(4) . . ?
C4S C5S C6S 120.3(4) . . ?
C7S C6S C5S 120.0(4) . . ?
C6S C7S C8S 119.9(5) . . ?
C9S C8S C7S 119.6(4) . . ?
C8S C9S C4S 121.5(4) . . ?
C2S C1S C3S 118.9(7) . . ?
C1S C2S C3S 120.7(7) . 3_756 ?
C2S C3S C1S 120.4(7) 3_756 . ?

loop_
_geom_bond_atom_site_label_1
_geom_bond_atom_site_label_2
_geom_bond_distance
_geom_bond_site_symmetry_2
_geom_bond_publ_flag
Sc1 N1 2.039(5) . ?
Sc1 C19 2.343(3) . ?
Sc1 C26 2.346(3) . ?
Sc1 C20 2.349(3) . ?
Sc1 C67 2.352(3) . ?
Sc1 C25 2.391(3) . ?
Sc1 C18 2.431(3) . ?
Sc1 C66 2.436(3) . ?
Sc1 C65 2.491(3) . ?
Sc1 C21 2.670(3) . ?
Sc1 C27 2.696(3) . ?
Sc1 C17 2.731(3) . ?
Sc2 N1 1.976(5) . ?
Sc2 C4 2.249(3) . ?
Sc2 C70 2.268(4) . ?
Sc2 C3 2.326(3) . ?
Sc2 C5 2.332(3) . ?
Sc2 C68 2.345(3) . ?
Sc2 C11 2.347(4) . ?
Sc2 C69 2.402(3) . ?
Sc2 C10 2.435(4) . ?
Sc2 C2 2.709(3) . ?
Sc2 C6 2.714(3) . ?
Sc2 C63 2.740(3) . ?
Sc3 N1 2.045(5) . ?
Sc3 C44 2.336(3) . ?
Sc3 C45 2.340(3) . ?
Sc3 C37 2.344(3) . ?
Sc3 C38 2.347(3) . ?
Sc3 C55 2.378(3) . ?
Sc3 C39 2.441(3) . ?
Sc3 C43 2.447(3) . ?
Sc3 C42 2.494(3) . ?
Sc3 C36 2.654(3) . ?
Sc3 C46 2.682(3) . ?
Sc3 C40 2.745(3) . ?
Sc1A C21 1.994(9) . ?
Sc1A N1X 2.01(3) . ?
Sc1A C20 2.106(6) . ?
Sc1A C16 2.187(9) . ?
Sc1A C17 2.360(7) . ?
Sc1A C19 2.423(5) . ?
Sc1A C25 2.444(7) . ?
Sc1A C18 2.454(6) . ?
Sc1A C22 2.495(10) . ?
Sc1A C15 2.808(9) . ?
Sc1A C24 2.826(8) . ?
Sc1A C26 2.839(8) . ?
Sc2A C9 1.900(6) . ?
Sc2A C10 1.950(5) . ?
Sc2A N1X 2.01(3) . ?
Sc2A C8 2.073(7) . ?
Sc2A C5 2.121(5) . ?
Sc2A C6 2.140(5) . ?
Sc2A C7 2.204(5) . ?
Sc2A C14 2.576(6) . ?
Sc2A C11 2.595(6) . ?
Sc2A C49 2.773(7) . ?
Sc2A C4 2.845(7) . ?
Sc2A C1 2.862(5) . ?
Sc3A N1X 2.02(3) . ?
Sc3A C36 2.130(5) . ?
Sc3A C35 2.201(7) . ?
Sc3A C37 2.205(6) . ?
Sc3A C40 2.240(6) . ?
Sc3A C39 2.302(5) . ?
Sc3A C38 2.381(6) . ?
Sc3A C55 2.586(8) . ?
Sc3A C42 2.664(5) . ?
Sc3A C31 2.704(5) . ?
Sc3A C44 2.784(7) . ?
Sc3A C34 2.804(8) . ?
Ni1P N2P 1.9588(13) . ?
Ni1P N1P 1.9615(12) . ?
Ni1P N4P 1.9615(13) . ?
Ni1P N3P 1.9619(12) . ?
N1P C4P 1.3811(16) . ?
N1P C1P 1.383(2) . ?
C1P C20P 1.3717(18) . ?
C1P C2P 1.4430(18) . ?
N2P C6P 1.3746(17) . ?
N2P C9P 1.387(2) . ?
C2P C3P 1.3478(19) . ?
C2P C21P 1.503(2) . ?
N3P C14P 1.3775(17) . ?
N3P C11P 1.3814(19) . ?
C3P C4P 1.448(2) . ?
C3P C23P 1.5004(19) . ?
N4P C19P 1.376(2) . ?
N4P C16P 1.3781(16) . ?
C4P C5P 1.372(2) . ?
C5P C6P 1.373(2) . ?
C6P C7P 1.450(2) . ?
C7P C8P 1.359(2) . ?
C7P C25P 1.5018(19) . ?
C8P C9P 1.4396(18) . ?
C8P C27P 1.503(2) . ?
C9P C10P 1.3777(19) . ?
C10P C11P 1.3763(19) . ?
C11P C12P 1.4446(18) . ?
C12P C13P 1.357(2) . ?
C12P C29P 1.501(2) . ?
C13P C14P 1.448(2) . ?
C13P C31P 1.5015(19) . ?
C14P C15P 1.372(2) . ?
C15P C16P 1.375(2) . ?
C16P C17P 1.450(2) . ?
C17P C18P 1.3584(19) . ?
C17P C33P 1.4956(19) . ?
C18P C19P 1.4397(18) . ?
C18P C35P 1.506(2) . ?
C19P C20P 1.3762(18) . ?
C21P C22P 1.535(2) . ?
C23P C24P 1.534(3) . ?
C25P C26P 1.543(3) . ?
C27P C28P 1.525(3) . ?
C29P C30P 1.513(3) . ?
C31P C32P 1.540(3) . ?
C33P C34P 1.527(3) . ?
C35P C36P 1.535(2) . ?
Ni1A N2A 1.9587(13) . ?
Ni1A N4A 1.9615(13) . ?
Ni1A N1A 1.9616(12) . ?
Ni1A N3A 1.9620(12) . ?
N1A C4A 1.3810(16) . ?
N1A C1A 1.383(2) . ?
C1A C20A 1.3717(18) . ?
C1A C2A 1.4430(18) . ?
N2A C6A 1.3745(17) . ?
N2A C9A 1.387(2) . ?
C2A C3A 1.348(2) . ?
C2A C21A 1.503(2) . ?
N3A C14A 1.3776(17) . ?
N3A C11A 1.3815(19) . ?
C3A C4A 1.448(2) . ?
C3A C23A 1.5004(19) . ?
N4A C19A 1.377(2) . ?
N4A C16A 1.3782(16) . ?
C4A C5A 1.372(2) . ?
C5A C6A 1.373(2) . ?
C6A C7A 1.450(2) . ?
C7A C8A 1.359(2) . ?
C7A C25A 1.5017(19) . ?
C8A C9A 1.4396(18) . ?
C8A C27A 1.503(2) . ?
C9A C10A 1.3778(19) . ?
C10A C11A 1.3763(19) . ?
C11A C12A 1.4447(18) . ?
C12A C13A 1.357(2) . ?
C12A C29A 1.501(2) . ?
C13A C14A 1.448(2) . ?
C13A C31A 1.5015(19) . ?
C14A C15A 1.372(2) . ?
C15A C16A 1.375(2) . ?
C16A C17A 1.450(2) . ?
C17A C18A 1.358(2) . ?
C17A C33A 1.4956(19) . ?
C18A C19A 1.4398(18) . ?
C18A C35A 1.506(2) . ?
C19A C20A 1.3762(18) . ?
C21A C22A 1.535(2) . ?
C23A C24A 1.534(3) . ?
C25A C26A 1.543(3) . ?
C27A C28A 1.525(3) . ?
C29A C30A 1.513(3) . ?
C31A C32A 1.540(3) . ?
C33A C34A 1.527(3) . ?
C35A C36A 1.535(2) . ?
C1 C6 1.452(6) . ?
C1 C42 1.457(6) . ?
C1 C2 1.485(5) . ?
C2 C41 1.410(5) . ?
C2 C3 1.435(5) . ?
C3 C4 1.439(6) . ?
C3 C69 1.451(5) . ?
C4 C5 1.425(6) . ?
C4 C70 1.440(6) . ?
C5 C6 1.430(6) . ?
C5 C10 1.473(6) . ?
C6 C7 1.429(5) . ?
C7 C48 1.452(6) . ?
C7 C8 1.462(5) . ?
C8 C9 1.422(6) . ?
C8 C49 1.438(5) . ?
C9 C14 1.434(5) . ?
C9 C10 1.436(6) . ?
C10 C11 1.456(6) . ?
C11 C12 1.441(6) . ?
C11 C70 1.447(7) . ?
C12 C13 1.400(6) . ?
C12 C64 1.483(6) . ?
C13 C14 1.426(6) . ?
C13 C17 1.466(6) . ?
C14 C15 1.422(6) . ?
C15 C50 1.424(6) . ?
C15 C16 1.453(5) . ?
C16 C17 1.418(6) . ?
C16 C21 1.439(5) . ?
C17 C18 1.374(6) . ?
C18 C19 1.428(6) . ?
C18 C65 1.454(5) . ?
C19 C20 1.445(5) . ?
C19 C67 1.465(5) . ?
C20 C25 1.440(5) . ?
C20 C21 1.452(5) . ?
C21 C22 1.424(5) . ?
C22 C51 1.433(5) . ?
C22 C23 1.450(5) . ?
C23 C24 1.425(5) . ?
C23 C53 1.443(5) . ?
C24 C29 1.403(6) . ?
C24 C25 1.456(5) . ?
C25 C26 1.441(5) . ?
C26 C67 1.420(5) . ?
C26 C27 1.448(5) . ?
C27 C28 1.376(6) . ?
C27 C60 1.437(5) . ?
C28 C32 1.415(5) . ?
C28 C29 1.468(6) . ?
C29 C30 1.420(5) . ?
C30 C54 1.423(6) . ?
C30 C31 1.442(6) . ?
C31 C32 1.416(6) . ?
C31 C36 1.441(6) . ?
C32 C33 1.444(6) . ?
C33 C34 1.410(5) . ?
C33 C59 1.411(6) . ?
C34 C35 1.408(6) . ?
C34 C56 1.464(6) . ?
C35 C36 1.443(6) . ?
C35 C40 1.465(6) . ?
C36 C37 1.429(6) . ?
C37 C38 1.444(6) . ?
C37 C55 1.445(6) . ?
C38 C39 1.451(6) . ?
C38 C44 1.459(7) . ?
C39 C40 1.392(6) . ?
C39 C42 1.426(6) . ?
C40 C41 1.436(6) . ?
C41 C56 1.452(5) . ?
C42 C43 1.464(5) . ?
C43 C48 1.388(6) . ?
C43 C44 1.411(6) . ?
C44 C45 1.443(5) . ?
C45 C46 1.432(6) . ?
C45 C55 1.467(6) . ?
C46 C52 1.422(5) . ?
C46 C47 1.457(5) . ?
C47 C48 1.435(5) . ?
C47 C49 1.435(6) . ?
C49 C50 1.427(5) . ?
C50 C51 1.449(6) . ?
C51 C52 1.427(5) . ?
C52 C53 1.461(5) . ?
C53 C54 1.403(6) . ?
C54 C55 1.463(5) . ?
C56 C57 1.390(6) . ?
C57 C58 1.417(5) . ?
C57 C69 1.440(6) . ?
C58 C62 1.440(6) . ?
C58 C59 1.451(6) . ?
C59 C60 1.436(5) . ?
C60 C61 1.435(6) . ?
C61 C66 1.396(5) . ?
C61 C62 1.424(5) . ?
C62 C63 1.431(6) . ?
C63 C68 1.447(5) . ?
C63 C64 1.451(6) . ?
C64 C65 1.431(5) . ?
C65 C66 1.460(6) . ?
C66 C67 1.436(5) . ?
C68 C69 1.442(6) . ?
C68 C70 1.450(6) . ?
C4S C9S 1.385(6) . ?
C4S C5S 1.392(6) . ?
C4S C10S 1.539(9) . ?
C5S C6S 1.405(7) . ?
C6S C7S 1.378(6) . ?
C7S C8S 1.392(6) . ?
C8S C9S 1.383(7) . ?
C1S C2S 1.352(10) . ?
C1S C3S 1.420(10) . ?
C2S C3S 1.370(10) 3_756 ?
